data_4307701
loop_
_publ_author_name
'Izuru Takei'
'Koji Kobayashi'
'Keita Dohki'
'Masanobu Hidai'

_publ_section_title
;
Synthesis and Reactivity of a Bis(disulfide)-Bridged RuMo3S4 Double-Cubane
Cluster: A New Family of Nona- or Decanuclear Mixed-Metal Sulfide
Clusters with Two RuMo3S4 Units
;
_journal_name_full 'Inorganic Chemistry'
_journal_page_first 1045
_journal_page_last 1047
_journal_paper_doi 10.1021/ic0621953
_journal_volume 46
_journal_year 2007
_chemical_formula_moiety
;

C103.70 H136 Cl11.80 F12 Mo6 P4 Pd2 Ru2 S11

;
_chemical_formula_sum 'C103.7 H136 Cl11.8 F12 Mo6 P4 Pd2 Ru2 S11'
_chemical_formula_weight 3496.08
_space_group_IT_number 2
_symmetry_cell_setting triclinic
_symmetry_Int_Tables_number 2
_symmetry_space_group_name_Hall '-P 1'
_symmetry_space_group_name_H-M 'P -1'
_cell_angle_alpha 72.338(7)
_cell_angle_beta 87.748(8)
_cell_angle_gamma 69.835(6)
_cell_formula_units_Z 2
_cell_length_a 18.241(3)
_cell_length_b 18.610(3)
_cell_length_c 22.053(4)
_cell_measurement_reflns_used 10142
_cell_measurement_temperature 293.1
_cell_measurement_theta_max 27.5
_cell_measurement_theta_min 3.0
_cell_volume 6678(2)
_computing_cell_refinement CrystalClear
_computing_data_collection CrystalClear
_computing_data_reduction CrystalStructure
_computing_publication_material 'CrystalStructure 3.6.0'
_computing_structure_refinement CRYSTALS
_computing_structure_solution SHELXS97
_diffrn_detector_area_resol_mean 7.31
_diffrn_measured_fraction_theta_full 0.9418
_diffrn_measured_fraction_theta_max 0.9418
_diffrn_measurement_device_type 'Rigaku Mercury'
_diffrn_measurement_method w
_diffrn_radiation_type 'Mo Ka'
_diffrn_radiation_wavelength 0.7107
_diffrn_reflns_av_R_equivalents 0.042
_diffrn_reflns_limit_h_max 22
_diffrn_reflns_limit_h_min -23
_diffrn_reflns_limit_k_max 24
_diffrn_reflns_limit_k_min -21
_diffrn_reflns_limit_l_max 28
_diffrn_reflns_limit_l_min -25
_diffrn_reflns_number 49863
_diffrn_reflns_theta_full 27.48
_diffrn_reflns_theta_max 27.48
_exptl_absorpt_coefficient_mu 1.538
_exptl_absorpt_correction_T_max 0.735
_exptl_absorpt_correction_T_min 0.444
_exptl_absorpt_correction_type multi-scan
_exptl_absorpt_process_details 'Jacobson, R. (1998) Private communication'
_exptl_crystal_colour 'dark brown'
_exptl_crystal_density_diffrn 1.738
_exptl_crystal_density_method 'not measured'
_exptl_crystal_description prism
_exptl_crystal_F_000 3469.60
_exptl_crystal_size_max 0.75
_exptl_crystal_size_mid 0.30
_exptl_crystal_size_min 0.15
_refine_diff_density_max 1.96
_refine_diff_density_min -1.46
_refine_ls_extinction_method none
_refine_ls_goodness_of_fit_ref 1.027
_refine_ls_hydrogen_treatment refall
_refine_ls_number_parameters 1508
_refine_ls_number_reflns 28866
_refine_ls_R_factor_gt 0.0670
_refine_ls_shift/su_max 0.5080
_refine_ls_structure_factor_coef Fsqd
_refine_ls_weighting_details 'w = 1/[0.0010Fo^2^ + 1.1000s(Fo^2^) + 0.1000]/(4Fo^2^)'
_refine_ls_weighting_scheme calc
_refine_ls_wR_factor_ref 0.2020
_reflns_number_gt 13470
_reflns_number_total 28866
_reflns_threshold_expression F^2^>2.0s(F^2^)
_cod_data_source_file ic0621953si20061117_025310.cif
_cod_data_source_block '__clust4'
_cod_original_cell_volume 6678.5(20)
_cod_original_formula_sum
;

C103.70 H136 Cl11.80 F12 Mo6 P4 Pd2 Ru2 S11

;
_cod_database_code 4307701

loop_
_symmetry_equiv_pos_site_id
_symmetry_equiv_pos_as_xyz
1 +X,+Y,+Z
2 -X,-Y,-Z

loop_
_atom_site_label
_atom_site_type_symbol
_atom_site_fract_x
_atom_site_fract_y
_atom_site_fract_z
_atom_site_U_iso_or_equiv
_atom_site_adp_type
_atom_site_occupancy
_atom_site_symmetry_multiplicity
_atom_site_calc_flag
_atom_site_refinement_flags
_atom_site_disorder_assembly
_atom_site_disorder_group
Pd(1) Pd 0.41162(4) 0.21386(4) 0.29485(3) 0.0413(2) Uani 1.00 1 d . . .
Pd(2) Pd 0.26313(4) 0.22298(4) 0.29894(3) 0.0431(2) Uani 1.00 1 d . . .
Ru(1) Ru 0.29261(4) 0.37605(5) 0.29595(3) 0.0402(2) Uani 1.00 1 d . . .
Ru(2) Ru 0.31877(4) 0.29376(4) 0.17009(3) 0.0371(2) Uani 1.00 1 d . . .
Mo(1) Mo 0.29011(5) 0.39320(6) 0.42309(4) 0.0504(3) Uani 1.00 1 d . . .
Mo(2) Mo 0.33311(6) 0.50295(6) 0.31972(5) 0.0547(3) Uani 1.00 1 d . . .
Mo(3) Mo 0.17425(5) 0.50855(6) 0.32520(5) 0.0555(3) Uani 1.00 1 d . . .
Mo(4) Mo 0.35839(5) 0.18696(5) 0.08964(4) 0.0447(2) Uani 1.00 1 d . . .
Mo(5) Mo 0.38124(5) 0.33752(5) 0.04866(4) 0.0402(2) Uani 1.00 1 d . . .
Mo(6) Mo 0.22552(5) 0.33167(5) 0.05538(4) 0.0436(2) Uani 1.00 1 d . . .
Cl(1) Cl 0.4949(6) 0.7519(5) 0.3123(3) 0.239(5) Uani 1.00 1 d . . .
Cl(2) Cl 0.4481(9) 0.8004(8) 0.1879(6) 0.193(6) Uani 0.60 1 d P . .
Cl(3) Cl 0.541(2) 0.8120(10) 0.1911(8) 0.203(9) Uani 0.40 1 d P . .
Cl(4) Cl 0.8618(4) 0.7251(5) 0.3020(4) 0.226(4) Uani 1.00 1 d . . .
Cl(5) Cl 0.7518(11) 0.808(2) 0.1935(8) 0.241(8) Uani 0.60 1 d P . .
Cl(6) Cl 0.826(3) 0.803(3) 0.185(2) 0.35(3) Uani 0.40 1 d P . .
Cl(7) Cl 0.6988(13) 0.302(2) 0.464(1) 0.249(11) Uani 0.60 1 d P . .
Cl(8) Cl 0.8312(12) 0.3001(11) 0.5061(10) 0.260(10) Uani 0.60 1 d P . .
Cl(9) Cl 0.744(2) 0.295(4) 0.460(4) 0.42(3) Uani 0.40 1 d P . .
Cl(10) Cl 0.875(1) 0.3256(12) 0.4564(11) 0.187(9) Uani 0.40 1 d P . .
Cl(11) Cl 0.8401(7) 0.1174(9) 0.3439(6) 0.287(7) Uani 0.70 1 d P . .
Cl(12) Cl 0.9260(10) 0.0853(12) 0.4511(8) 0.297(10) Uani 0.70 1 d P . .
Cl(13) Cl 0.669(1) 0.149(1) -0.0969(11) 0.208(6) Uiso 0.35 1 d P . .
Cl(14) Cl 0.729(1) 0.065(1) 0.0291(12) 0.208(6) Uiso 0.35 1 d P . .
Cl(15) Cl 0.7008(10) 0.1113(11) -0.0448(8) 0.170(4) Uiso 0.40 1 d P . .
Cl(16) Cl 0.7429(10) 0.0471(10) 0.0931(9) 0.170(4) Uiso 0.40 1 d P . .
Cl(17) Cl 0.764(3) 0.019(3) 0.146(2) 0.29(1) Uiso 0.25 1 d P . .
Cl(18) Cl 0.876(2) 0.027(3) 0.226(2) 0.29(1) Uiso 0.25 1 d P . .
Cl(19) Cl 1.069(2) 0.058(2) 0.037(2) 0.35(2) Uani 0.40 1 d P . .
Cl(20) Cl 1.078(2) 0.135(2) -0.101(2) 0.30(2) Uani 0.40 1 d P . .
Cl(21) Cl 1.155(2) -0.112(2) 0.161(2) 0.283(12) Uiso 0.30 1 d P . .
Cl(22) Cl 1.061(2) 0.040(2) 0.166(2) 0.283(12) Uiso 0.30 1 d P . .
Cl(25) Cl 0.884(2) -0.049(2) 0.241(2) 0.29(2) Uiso 0.30 1 d P . .
Cl(26) Cl 1.013(2) -0.003(2) 0.233(2) 0.29(2) Uiso 0.30 1 d P . .
Cl(27) Cl 1.195(2) -0.134(2) 0.136(1) 0.140(9) Uiso 0.20 1 d P . .
Cl(28) Cl 1.040(2) -0.113(4) 0.110(3) 0.31(3) Uiso 0.20 1 d P . .
S(1) S 0.3971(1) 0.3644(2) 0.36280(12) 0.0494(7) Uani 1.00 1 d . . .
S(2) S 0.1956(1) 0.3720(2) 0.36997(12) 0.0504(7) Uani 1.00 1 d . . .
S(3) S 0.2508(2) 0.5101(2) 0.23803(13) 0.0556(8) Uani 1.00 1 d . . .
S(4) S 0.2465(2) 0.5328(2) 0.3960(2) 0.0649(10) Uani 1.00 1 d . . .
S(5) S 0.4422(1) 0.2269(2) 0.13705(11) 0.0434(7) Uani 1.00 1 d . . .
S(6) S 0.2472(2) 0.2199(2) 0.14601(12) 0.0479(7) Uani 1.00 1 d . . .
S(7) S 0.27382(13) 0.4141(1) 0.08949(11) 0.0420(6) Uani 1.00 1 d . . .
S(8) S 0.3216(2) 0.2855(2) -0.00966(11) 0.0483(7) Uani 1.00 1 d . . .
S(9) S 0.39004(13) 0.3416(1) 0.22567(10) 0.0389(6) Uani 1.00 1 d . . .
S(10) S 0.21320(13) 0.3501(1) 0.22826(11) 0.0410(6) Uani 1.00 1 d . . .
S(11) S 0.3664(2) 0.1169(2) 0.35038(13) 0.0550(8) Uani 1.00 1 d . . .
P(1) P 0.5475(1) 0.1509(2) 0.31816(12) 0.0485(7) Uani 1.00 1 d . . .
P(2) P 0.1637(2) 0.1721(2) 0.33429(13) 0.0495(8) Uani 1.00 1 d . . .
P(3) P 0.7281(3) 0.5385(4) 0.2680(2) 0.109(2) Uani 1.00 1 d . . .
P(4) P 0.8386(5) 0.2697(6) 0.0196(6) 0.129(4) Uani 0.65 1 d P . .
P(126) P 0.8365(9) 0.2813(10) 0.0161(8) 0.172(6) Uiso 0.35 1 d P . .
F(1) F 0.7086(9) 0.6079(9) 0.3000(6) 0.200(7) Uani 1.00 1 d . . .
F(2) F 0.8107(7) 0.5299(11) 0.2779(10) 0.253(9) Uani 1.00 1 d . . .
F(3) F 0.7521(8) 0.4714(8) 0.2355(7) 0.193(6) Uani 1.00 1 d . . .
F(4) F 0.6395(8) 0.5514(9) 0.2558(8) 0.219(8) Uani 1.00 1 d . . .
F(5) F 0.727(2) 0.4854(13) 0.3314(7) 0.317(13) Uani 1.00 1 d . . .
F(6) F 0.7121(9) 0.6048(8) 0.2017(5) 0.191(6) Uani 1.00 1 d . . .
F(7) F 0.753(1) 0.267(1) 0.0253(12) 0.209(10) Uiso 0.65 1 d P . .
F(8) F 0.922(2) 0.272(2) 0.0131(13) 0.235(11) Uiso 0.65 1 d P . .
F(9) F 0.869(2) 0.201(2) 0.082(2) 0.256(12) Uiso 0.65 1 d P . .
F(10) F 0.808(2) 0.353(2) -0.0467(13) 0.245(11) Uiso 0.65 1 d P . .
F(11) F 0.818(2) 0.328(2) 0.065(1) 0.261(12) Uiso 0.65 1 d P . .
F(12) F 0.857(2) 0.216(2) -0.027(1) 0.248(11) Uiso 0.65 1 d P . .
F(127) F 0.884(2) 0.279(2) 0.0731(11) 0.172(6) Uiso 0.35 1 d P . .
F(128) F 0.869(1) 0.1890(10) 0.036(2) 0.172(6) Uiso 0.35 1 d P . .
F(129) F 0.9056(13) 0.284(2) -0.0255(13) 0.172(6) Uiso 0.35 1 d P . .
F(130) F 0.7675(13) 0.278(2) 0.0577(12) 0.172(6) Uiso 0.35 1 d P . .
F(131) F 0.804(1) 0.3736(10) -0.004(1) 0.172(6) Uiso 0.35 1 d P . .
F(132) F 0.789(2) 0.284(2) -0.0409(11) 0.172(6) Uiso 0.35 1 d P . .
C(1) C 0.3798(7) 0.3098(7) 0.5118(5) 0.060(4) Uani 1.00 1 d . . .
C(2) C 0.3286(6) 0.2694(7) 0.5057(5) 0.056(3) Uani 1.00 1 d . . .
C(3) C 0.2534(6) 0.3164(7) 0.5175(5) 0.060(3) Uani 1.00 1 d . . .
C(4) C 0.2577(8) 0.3855(8) 0.5280(5) 0.067(4) Uani 1.00 1 d . . .
C(5) C 0.3370(7) 0.3815(8) 0.5236(5) 0.065(4) Uani 1.00 1 d . . .
C(6) C 0.4677(7) 0.2743(9) 0.5133(7) 0.088(5) Uani 1.00 1 d . . .
C(7) C 0.3498(7) 0.1904(7) 0.4954(5) 0.072(4) Uani 1.00 1 d . . .
C(8) C 0.1793(7) 0.2938(8) 0.5222(6) 0.084(5) Uani 1.00 1 d . . .
C(9) C 0.1935(8) 0.4471(10) 0.5492(6) 0.101(6) Uani 1.00 1 d . . .
C(10) C 0.3684(9) 0.4370(9) 0.5414(6) 0.096(6) Uani 1.00 1 d . . .
C(11) C 0.4549(9) 0.5186(9) 0.3272(7) 0.082(5) Uani 1.00 1 d . . .
C(12) C 0.4001(11) 0.5778(12) 0.3465(8) 0.095(7) Uani 1.00 1 d . . .
C(13) C 0.3464(9) 0.6293(8) 0.2924(8) 0.085(5) Uani 1.00 1 d . . .
C(14) C 0.3724(8) 0.5999(8) 0.2406(7) 0.074(5) Uani 1.00 1 d . . .
C(15) C 0.4379(7) 0.5300(7) 0.2627(6) 0.061(4) Uani 1.00 1 d . . .
C(16) C 0.5272(9) 0.4565(12) 0.3677(8) 0.140(8) Uani 1.00 1 d . . .
C(17) C 0.4004(11) 0.5968(12) 0.4081(8) 0.144(9) Uani 1.00 1 d . . .
C(18) C 0.2857(11) 0.7071(9) 0.2911(10) 0.144(8) Uani 1.00 1 d . . .
C(19) C 0.3403(9) 0.6382(8) 0.1726(7) 0.101(6) Uani 1.00 1 d . . .
C(20) C 0.4882(8) 0.4833(8) 0.2230(7) 0.095(6) Uani 1.00 1 d . . .
C(21) C 0.0794(8) 0.6379(8) 0.3090(11) 0.106(6) Uani 1.00 1 d . . .
C(22) C 0.0581(7) 0.5812(10) 0.3610(8) 0.092(5) Uani 1.00 1 d . . .
C(23) C 0.0390(7) 0.5308(8) 0.3352(6) 0.072(4) Uani 1.00 1 d . . .
C(24) C 0.0492(7) 0.5479(8) 0.2744(7) 0.073(4) Uani 1.00 1 d . . .
C(25) C 0.0741(8) 0.6122(11) 0.2512(8) 0.109(6) Uani 1.00 1 d . . .
C(26) C 0.0921(11) 0.7100(10) 0.316(1) 0.226(12) Uani 1.00 1 d . . .
C(27) C 0.0428(9) 0.5909(12) 0.4243(9) 0.145(8) Uani 1.00 1 d . . .
C(28) C 0.0020(8) 0.4706(10) 0.3723(8) 0.117(7) Uani 1.00 1 d . . .
C(29) C 0.0268(9) 0.5137(11) 0.2270(8) 0.140(7) Uani 1.00 1 d . . .
C(30) C 0.0824(11) 0.6586(13) 0.1868(9) 0.211(9) Uani 1.00 1 d . . .
C(31) C 0.4028(7) 0.0470(6) 0.1410(5) 0.062(4) Uani 1.00 1 d . . .
C(32) C 0.4651(7) 0.0628(6) 0.1064(6) 0.062(4) Uani 1.00 1 d . . .
C(33) C 0.4381(7) 0.0946(6) 0.0418(5) 0.060(4) Uani 1.00 1 d . . .
C(34) C 0.3599(7) 0.0941(6) 0.0373(6) 0.063(4) Uani 1.00 1 d . . .
C(35) C 0.3385(7) 0.0644(6) 0.0995(6) 0.064(4) Uani 1.00 1 d . . .
C(36) C 0.4069(8) 0.0084(7) 0.2124(6) 0.083(5) Uani 1.00 1 d . . .
C(37) C 0.5461(7) 0.0446(8) 0.1324(7) 0.092(5) Uani 1.00 1 d . . .
C(38) C 0.4841(8) 0.1115(8) -0.0144(6) 0.090(5) Uani 1.00 1 d . . .
C(39) C 0.3147(10) 0.1122(8) -0.0250(6) 0.106(6) Uani 1.00 1 d . . .
C(40) C 0.2652(8) 0.0477(8) 0.1155(7) 0.099(6) Uani 1.00 1 d . . .
C(41) C 0.4505(6) 0.3689(7) -0.0417(5) 0.057(4) Uani 1.00 1 d . . .
C(42) C 0.5052(6) 0.3344(7) 0.0124(5) 0.055(3) Uani 1.00 1 d . . .
C(43) C 0.4855(6) 0.3847(6) 0.0509(4) 0.048(3) Uani 1.00 1 d . . .
C(44) C 0.4179(6) 0.4522(7) 0.0217(5) 0.053(3) Uani 1.00 1 d . . .
C(45) C 0.3954(6) 0.4434(6) -0.0370(4) 0.050(3) Uani 1.00 1 d . . .
C(46) C 0.4557(8) 0.3400(8) -0.1000(6) 0.081(5) Uani 1.00 1 d . . .
C(47) C 0.5786(7) 0.2624(7) 0.0231(6) 0.078(4) Uani 1.00 1 d . . .
C(48) C 0.5325(6) 0.3745(8) 0.1086(5) 0.066(4) Uani 1.00 1 d . . .
C(49) C 0.3825(7) 0.5256(7) 0.0425(6) 0.070(4) Uani 1.00 1 d . . .
C(50) C 0.3336(8) 0.5005(8) -0.0859(6) 0.087(5) Uani 1.00 1 d . . .
C(51) C 0.1361(11) 0.4177(12) -0.0321(9) 0.052(4) Uiso 0.60 1 d P . .
C(52) C 0.109(1) 0.449(1) 0.0231(12) 0.072(6) Uiso 0.60 1 d P . .
C(53) C 0.0909(12) 0.3838(13) 0.0667(9) 0.057(5) Uiso 0.60 1 d P . .
C(54) C 0.101(1) 0.323(1) 0.0428(12) 0.077(6) Uiso 0.60 1 d P . .
C(55) C 0.1292(12) 0.3411(13) -0.0180(10) 0.060(5) Uiso 0.60 1 d P . .
C(56) C 0.1512(12) 0.4842(13) -0.0882(10) 0.070(5) Uiso 0.60 1 d P . .
C(57) C 0.089(1) 0.520(1) 0.0447(11) 0.078(6) Uiso 0.60 1 d P . .
C(58) C 0.053(1) 0.364(1) 0.1336(11) 0.080(6) Uiso 0.60 1 d P . .
C(59) C 0.087(2) 0.238(2) 0.0621(12) 0.099(8) Uiso 0.60 1 d P . .
C(60) C 0.147(1) 0.314(2) -0.0813(11) 0.089(7) Uiso 0.60 1 d P . .
C(61) C 0.6108(6) 0.2027(7) 0.2713(6) 0.064(4) Uani 1.00 1 d . . .
C(62) C 0.6502(6) 0.1784(9) 0.2232(6) 0.078(4) Uani 1.00 1 d . . .
C(63) C 0.7013(8) 0.2175(11) 0.1890(7) 0.103(6) Uani 1.00 1 d . . .
C(64) C 0.7075(8) 0.2805(12) 0.2047(8) 0.108(6) Uani 1.00 1 d . . .
C(65) C 0.6671(9) 0.3069(9) 0.2514(8) 0.099(6) Uani 1.00 1 d . . .
C(66) C 0.6166(7) 0.2682(8) 0.2849(7) 0.081(4) Uani 1.00 1 d . . .
C(67) C 0.5928(6) 0.0463(6) 0.3164(5) 0.057(3) Uani 1.00 1 d . . .
C(68) C 0.5475(7) 0.0008(7) 0.3216(5) 0.068(4) Uani 1.00 1 d . . .
C(69) C 0.5816(9) -0.0813(8) 0.3272(7) 0.087(5) Uani 1.00 1 d . . .
C(70) C 0.6589(9) -0.1165(9) 0.3275(7) 0.093(5) Uani 1.00 1 d . . .
C(71) C 0.7066(9) -0.0712(10) 0.3233(7) 0.102(6) Uani 1.00 1 d . . .
C(72) C 0.6730(6) 0.0094(8) 0.3175(5) 0.067(4) Uani 1.00 1 d . . .
C(73) C 0.5793(6) 0.1312(6) 0.4024(5) 0.053(3) Uani 1.00 1 d . . .
C(74) C 0.6450(7) 0.1417(8) 0.4213(6) 0.079(4) Uani 1.00 1 d . . .
C(75) C 0.6686(8) 0.1145(8) 0.4854(6) 0.085(5) Uani 1.00 1 d . . .
C(76) C 0.6305(8) 0.0772(8) 0.5303(6) 0.079(4) Uani 1.00 1 d . . .
C(77) C 0.5649(8) 0.0670(8) 0.5126(6) 0.078(4) Uani 1.00 1 d . . .
C(78) C 0.5401(7) 0.0947(7) 0.4476(5) 0.064(4) Uani 1.00 1 d . . .
C(79) C 0.1461(7) 0.1620(7) 0.4189(5) 0.059(4) Uani 1.00 1 d . . .
C(80) C 0.2090(7) 0.1109(7) 0.4613(5) 0.070(4) Uani 1.00 1 d . . .
C(81) C 0.1968(10) 0.0907(9) 0.5264(6) 0.093(5) Uani 1.00 1 d . . .
C(82) C 0.1249(11) 0.1241(11) 0.5479(8) 0.103(7) Uani 1.00 1 d . . .
C(83) C 0.0649(9) 0.1743(11) 0.5041(8) 0.105(6) Uani 1.00 1 d . . .
C(84) C 0.0758(7) 0.1926(8) 0.4406(6) 0.076(4) Uani 1.00 1 d . . .
C(85) C 0.0675(7) 0.2226(7) 0.2943(6) 0.061(4) Uani 1.00 1 d . . .
C(86) C 0.0281(7) 0.3017(9) 0.2921(7) 0.085(5) Uani 1.00 1 d . . .
C(87) C -0.0495(9) 0.3429(11) 0.2640(8) 0.108(6) Uani 1.00 1 d . . .
C(88) C -0.0846(9) 0.3084(12) 0.2364(9) 0.115(7) Uani 1.00 1 d . . .
C(89) C -0.0463(11) 0.2344(13) 0.2326(9) 0.127(8) Uani 1.00 1 d . . .
C(90) C 0.0315(9) 0.1896(9) 0.2626(6) 0.093(5) Uani 1.00 1 d . . .
C(91) C 0.1838(7) 0.0673(7) 0.3372(5) 0.062(4) Uani 1.00 1 d . . .
C(92) C 0.1464(8) 0.0209(8) 0.3799(7) 0.082(5) Uani 1.00 1 d . . .
C(93) C 0.1590(11) -0.0555(10) 0.3805(8) 0.109(7) Uani 1.00 1 d . . .
C(94) C 0.2035(10) -0.0853(10) 0.3401(9) 0.110(7) Uani 1.00 1 d . . .
C(95) C 0.2477(13) -0.0470(11) 0.3035(9) 0.148(9) Uani 1.00 1 d . . .
C(96) C 0.2324(11) 0.0352(9) 0.2983(7) 0.112(7) Uani 1.00 1 d . . .
C(101) C 0.1302(12) 0.4413(9) -0.0182(7) 0.033(5) Uiso 0.40 1 d P . .
C(102) C 0.1019(10) 0.4323(9) 0.0435(7) 0.025(5) Uiso 0.40 1 d P . .
C(103) C 0.0903(11) 0.3553(9) 0.0654(7) 0.028(5) Uiso 0.40 1 d P . .
C(104) C 0.1143(10) 0.3167(8) 0.0182(7) 0.023(4) Uiso 0.40 1 d P . .
C(105) C 0.1382(11) 0.3701(9) -0.0345(6) 0.036(5) Uiso 0.40 1 d P . .
C(106) C 0.146(2) 0.515(2) -0.0609(11) 0.092(11) Uiso 0.40 1 d P . .
C(107) C 0.080(2) 0.495(2) 0.0776(12) 0.105(13) Uiso 0.40 1 d P . .
C(108) C 0.055(2) 0.324(2) 0.1257(12) 0.082(10) Uiso 0.40 1 d P . .
C(109) C 0.107(2) 0.237(2) 0.0193(11) 0.090(10) Uiso 0.40 1 d P . .
C(110) C 0.160(2) 0.357(2) -0.0981(12) 0.12(1) Uiso 0.40 1 d P . .
C(111) C 0.524(2) 0.733(2) 0.2439(10) 0.235(13) Uani 1.00 1 d . . .
C(112) C 0.826(2) 0.721(1) 0.2362(10) 0.190(12) Uani 1.00 1 d . . .
C(113) C 0.800(2) 0.316(2) 0.423(2) 0.28(2) Uani 1.00 1 d . . .
C(114) C 0.908(3) 0.084(3) 0.386(2) 0.28(3) Uani 0.70 1 d P . .
C(115) C 0.753(2) 0.121(4) -0.050(2) 0.208(6) Uiso 0.35 1 d P . .
C(116) C 0.767(3) 0.103(3) 0.019(1) 0.170(4) Uiso 0.40 1 d P . .
C(117) C 0.861(3) -0.022(6) 0.175(6) 0.29(1) Uiso 0.25 1 d P . .
C(118) C 1.125(4) 0.064(4) -0.038(3) 0.35(4) Uiso 0.80 1 d P . .
C(119) C 1.029(4) 0.122(3) -0.051(3) 0.27(2) Uiso 0.80 1 d P . .
C(120) C 1.022(6) 0.039(5) -0.008(5) 0.37(4) Uiso 0.60 1 d P . .
C(122) C 1.082(5) -0.061(2) 0.200(4) 0.283(12) Uiso 0.30 1 d P . .
C(123) C 0.971(3) -0.065(4) 0.279(2) 0.16(3) Uiso 0.30 1 d P . .
C(124) C 1.106(3) -0.066(3) 0.102(7) 0.26(7) Uiso 0.20 1 d P . .
H(1) H 0.4822 0.2234 0.5065 0.108 Uiso 1.00 1 c R . .
H(2) H 0.4900 0.2680 0.5537 0.108 Uiso 1.00 1 c R . .
H(3) H 0.4863 0.3092 0.4807 0.108 Uiso 1.00 1 c R . .
H(4) H 0.3044 0.1762 0.4960 0.083 Uiso 1.00 1 c R . .
H(5) H 0.3873 0.1510 0.5283 0.083 Uiso 1.00 1 c R . .
H(6) H 0.3714 0.1929 0.4552 0.083 Uiso 1.00 1 c R . .
H(7) H 0.1360 0.3340 0.5317 0.105 Uiso 1.00 1 c R . .
H(8) H 0.1895 0.2441 0.5552 0.105 Uiso 1.00 1 c R . .
H(9) H 0.1675 0.2878 0.4828 0.105 Uiso 1.00 1 c R . .
H(10) H 0.2129 0.4851 0.5569 0.130 Uiso 1.00 1 c R . .
H(11) H 0.1748 0.4210 0.5873 0.130 Uiso 1.00 1 c R . .
H(12) H 0.1520 0.4740 0.5167 0.130 Uiso 1.00 1 c R . .
H(13) H 0.4233 0.4200 0.5375 0.126 Uiso 1.00 1 c R . .
H(14) H 0.3580 0.4369 0.5840 0.126 Uiso 1.00 1 c R . .
H(15) H 0.3442 0.4898 0.5130 0.126 Uiso 1.00 1 c R . .
H(16) H 0.5272 0.4629 0.4088 0.181 Uiso 1.00 1 c R . .
H(17) H 0.5725 0.4635 0.3478 0.181 Uiso 1.00 1 c R . .
H(18) H 0.5276 0.4041 0.3717 0.181 Uiso 1.00 1 c R . .
H(19) H 0.3591 0.6458 0.4056 0.221 Uiso 1.00 1 c R . .
H(20) H 0.4490 0.6017 0.4161 0.221 Uiso 1.00 1 c R . .
H(21) H 0.3932 0.5543 0.4418 0.221 Uiso 1.00 1 c R . .
H(22) H 0.2589 0.7324 0.2500 0.181 Uiso 1.00 1 c R . .
H(23) H 0.3091 0.7413 0.3006 0.181 Uiso 1.00 1 c R . .
H(24) H 0.2497 0.6972 0.3220 0.181 Uiso 1.00 1 c R . .
H(25) H 0.3700 0.6063 0.1477 0.114 Uiso 1.00 1 c R . .
H(26) H 0.3433 0.6906 0.1572 0.114 Uiso 1.00 1 c R . .
H(27) H 0.2872 0.6420 0.1697 0.114 Uiso 1.00 1 c R . .
H(28) H 0.5320 0.4414 0.2484 0.127 Uiso 1.00 1 c R . .
H(29) H 0.5060 0.5181 0.1896 0.127 Uiso 1.00 1 c R . .
H(30) H 0.4583 0.4608 0.2052 0.127 Uiso 1.00 1 c R . .
H(31) H 0.0845 0.7116 0.3582 0.273 Uiso 1.00 1 c R . .
H(32) H 0.0558 0.7571 0.2871 0.273 Uiso 1.00 1 c R . .
H(33) H 0.1440 0.7077 0.3060 0.273 Uiso 1.00 1 c R . .
H(34) H 0.0262 0.5489 0.4498 0.181 Uiso 1.00 1 c R . .
H(35) H 0.0031 0.6414 0.4204 0.181 Uiso 1.00 1 c R . .
H(36) H 0.0895 0.5884 0.4438 0.181 Uiso 1.00 1 c R . .
H(37) H -0.0076 0.4435 0.3449 0.140 Uiso 1.00 1 c R . .
H(38) H -0.0459 0.4969 0.3877 0.140 Uiso 1.00 1 c R . .
H(39) H 0.0374 0.4328 0.4072 0.140 Uiso 1.00 1 c R . .
H(40) H 0.0334 0.5430 0.1849 0.160 Uiso 1.00 1 c R . .
H(41) H -0.0263 0.5172 0.2305 0.160 Uiso 1.00 1 c R . .
H(42) H 0.0595 0.4588 0.2360 0.160 Uiso 1.00 1 c R . .
H(43) H 0.0907 0.7055 0.1889 0.183 Uiso 1.00 1 c R . .
H(44) H 0.0360 0.6738 0.1607 0.183 Uiso 1.00 1 c R . .
H(45) H 0.1257 0.6279 0.1691 0.183 Uiso 1.00 1 c R . .
H(46) H 0.4571 -0.0002 0.2299 0.092 Uiso 1.00 1 c R . .
H(47) H 0.3993 -0.0417 0.2213 0.092 Uiso 1.00 1 c R . .
H(48) H 0.3676 0.0427 0.2307 0.092 Uiso 1.00 1 c R . .
H(49) H 0.5774 0.0589 0.0987 0.104 Uiso 1.00 1 c R . .
H(50) H 0.5681 -0.0114 0.1543 0.104 Uiso 1.00 1 c R . .
H(51) H 0.5443 0.0740 0.1613 0.104 Uiso 1.00 1 c R . .
H(52) H 0.4524 0.1235 -0.0518 0.108 Uiso 1.00 1 c R . .
H(53) H 0.5297 0.0658 -0.0115 0.108 Uiso 1.00 1 c R . .
H(54) H 0.4989 0.1563 -0.0163 0.108 Uiso 1.00 1 c R . .
H(55) H 0.2654 0.1063 -0.0156 0.135 Uiso 1.00 1 c R . .
H(56) H 0.3424 0.0763 -0.0477 0.135 Uiso 1.00 1 c R . .
H(57) H 0.3068 0.1660 -0.0504 0.135 Uiso 1.00 1 c R . .
H(58) H 0.2667 0.0254 0.1605 0.132 Uiso 1.00 1 c R . .
H(59) H 0.2611 0.0103 0.0957 0.132 Uiso 1.00 1 c R . .
H(60) H 0.2212 0.0961 0.1015 0.132 Uiso 1.00 1 c R . .
H(61) H 0.4983 0.2906 -0.0932 0.108 Uiso 1.00 1 c R . .
H(62) H 0.4631 0.3793 -0.1364 0.108 Uiso 1.00 1 c R . .
H(63) H 0.4082 0.3322 -0.1066 0.108 Uiso 1.00 1 c R . .
H(64) H 0.6067 0.2546 0.0613 0.093 Uiso 1.00 1 c R . .
H(65) H 0.6102 0.2704 -0.0118 0.093 Uiso 1.00 1 c R . .
H(66) H 0.5652 0.2163 0.0268 0.093 Uiso 1.00 1 c R . .
H(67) H 0.5082 0.4190 0.1240 0.083 Uiso 1.00 1 c R . .
H(68) H 0.5841 0.3721 0.0982 0.083 Uiso 1.00 1 c R . .
H(69) H 0.5345 0.3262 0.1407 0.083 Uiso 1.00 1 c R . .
H(70) H 0.3407 0.5636 0.0125 0.091 Uiso 1.00 1 c R . .
H(71) H 0.4209 0.5487 0.0449 0.091 Uiso 1.00 1 c R . .
H(72) H 0.3629 0.5110 0.0832 0.091 Uiso 1.00 1 c R . .
H(73) H 0.3342 0.4801 -0.1206 0.105 Uiso 1.00 1 c R . .
H(74) H 0.3419 0.5505 -0.1007 0.105 Uiso 1.00 1 c R . .
H(75) H 0.2844 0.5081 -0.0679 0.105 Uiso 1.00 1 c R . .
H(76) H 0.6428 0.1356 0.2124 0.083 Uiso 1.00 1 c R . .
H(77) H 0.7298 0.2004 0.1559 0.112 Uiso 1.00 1 c R . .
H(78) H 0.7423 0.3061 0.1834 0.113 Uiso 1.00 1 c R . .
H(79) H 0.6715 0.3518 0.2610 0.110 Uiso 1.00 1 c R . .
H(80) H 0.5870 0.2858 0.3173 0.087 Uiso 1.00 1 c R . .
H(81) H 0.4923 0.0246 0.3216 0.079 Uiso 1.00 1 c R . .
H(82) H 0.5487 -0.1121 0.3302 0.105 Uiso 1.00 1 c R . .
H(83) H 0.6808 -0.1719 0.3305 0.101 Uiso 1.00 1 c R . .
H(84) H 0.7617 -0.0959 0.3240 0.110 Uiso 1.00 1 c R . .
H(85) H 0.7057 0.0401 0.3155 0.072 Uiso 1.00 1 c R . .
H(86) H 0.6735 0.1666 0.3901 0.092 Uiso 1.00 1 c R . .
H(87) H 0.7135 0.1227 0.4981 0.096 Uiso 1.00 1 c R . .
H(88) H 0.6485 0.0594 0.5740 0.089 Uiso 1.00 1 c R . .
H(89) H 0.5375 0.0403 0.5436 0.087 Uiso 1.00 1 c R . .
H(90) H 0.4940 0.0891 0.4343 0.073 Uiso 1.00 1 c R . .
H(91) H 0.2589 0.0893 0.4464 0.076 Uiso 1.00 1 c R . .
H(92) H 0.2396 0.0548 0.5563 0.104 Uiso 1.00 1 c R . .
H(93) H 0.1179 0.1104 0.5923 0.133 Uiso 1.00 1 c R . .
H(94) H 0.0148 0.1977 0.5179 0.125 Uiso 1.00 1 c R . .
H(95) H 0.0331 0.2279 0.4105 0.091 Uiso 1.00 1 c R . .
H(96) H 0.0536 0.3280 0.3100 0.102 Uiso 1.00 1 c R . .
H(97) H -0.0778 0.3961 0.2648 0.124 Uiso 1.00 1 c R . .
H(98) H -0.1371 0.3352 0.2187 0.126 Uiso 1.00 1 c R . .
H(99) H -0.0705 0.2118 0.2097 0.152 Uiso 1.00 1 c R . .
H(100) H 0.0586 0.1367 0.2608 0.108 Uiso 1.00 1 c R . .
H(101) H 0.1117 0.0429 0.4082 0.101 Uiso 1.00 1 c R . .
H(102) H 0.1369 -0.0889 0.4111 0.141 Uiso 1.00 1 c R . .
H(103) H 0.2026 -0.1339 0.3349 0.150 Uiso 1.00 1 c R . .
H(104) H 0.2889 -0.0752 0.2824 0.200 Uiso 1.00 1 c R . .
H(105) H 0.2560 0.0665 0.2673 0.154 Uiso 1.00 1 c R . .

loop_
_atom_site_aniso_label
_atom_site_aniso_U_11
_atom_site_aniso_U_22
_atom_site_aniso_U_33
_atom_site_aniso_U_12
_atom_site_aniso_U_13
_atom_site_aniso_U_23
Pd(1) 0.0338(4) 0.0463(4) 0.0382(4) -0.0119(3) -0.0011(3) -0.0073(3)
Pd(2) 0.0357(4) 0.0475(4) 0.0427(4) -0.0159(3) 0.0023(3) -0.0077(3)
Ru(1) 0.0338(4) 0.0458(5) 0.0409(4) -0.0127(4) 0.0038(3) -0.0147(3)
Ru(2) 0.0334(4) 0.0417(4) 0.0338(4) -0.0127(3) -0.0001(3) -0.0087(3)
Mo(1) 0.0442(5) 0.0671(6) 0.0455(5) -0.0185(5) 0.0076(4) -0.0267(4)
Mo(2) 0.0543(6) 0.0602(6) 0.0637(6) -0.0268(5) 0.0154(5) -0.0325(5)
Mo(3) 0.0438(5) 0.0576(6) 0.0611(6) -0.0075(5) 0.0071(4) -0.0248(5)
Mo(4) 0.0480(5) 0.0467(5) 0.0417(5) -0.0173(4) 0.0028(4) -0.0161(4)
Mo(5) 0.0369(4) 0.0477(5) 0.0351(4) -0.0160(4) 0.0015(3) -0.0099(4)
Mo(6) 0.0371(4) 0.0544(5) 0.0378(4) -0.0172(4) -0.0043(3) -0.0097(4)
Cl(1) 0.395(13) 0.215(8) 0.140(6) -0.166(9) 0.038(7) -0.037(5)
Cl(2) 0.24(1) 0.174(11) 0.155(10) -0.029(10) 0.026(10) -0.089(8)
Cl(3) 0.36(3) 0.15(1) 0.133(12) -0.11(2) 0.11(2) -0.063(11)
Cl(4) 0.165(6) 0.228(8) 0.207(8) 0.029(6) -0.054(6) -0.065(6)
Cl(5) 0.28(2) 0.27(2) 0.105(9) -0.01(2) -0.068(12) -0.046(11)
Cl(6) 0.60(8) 0.33(5) 0.18(2) -0.28(6) -0.01(4) -0.04(3)
Cl(7) 0.20(2) 0.23(2) 0.33(2) -0.08(2) -0.02(2) -0.09(2)
Cl(8) 0.24(2) 0.25(2) 0.30(2) -0.07(2) -0.05(2) -0.11(2)
Cl(9) 0.18(4) 0.26(4) 0.75(10) -0.09(4) 0.07(5) -0.05(5)
Cl(10) 0.20(2) 0.15(2) 0.21(2) -0.04(1) -0.00(2) -0.07(1)
Cl(11) 0.142(9) 0.38(2) 0.244(13) -0.126(11) -0.028(9) 0.073(12)
Cl(12) 0.29(2) 0.43(2) 0.22(1) -0.18(2) 0.041(13) -0.11(2)
Cl(19) 0.20(2) 0.19(2) 0.65(7) 0.02(2) -0.18(4) -0.16(3)
Cl(20) 0.20(2) 0.23(3) 0.44(5) -0.01(2) 0.09(3) -0.16(3)
S(1) 0.0386(13) 0.068(2) 0.047(1) -0.0186(13) 0.0047(11) -0.0257(13)
S(2) 0.0383(13) 0.069(2) 0.047(1) -0.0203(13) 0.0085(11) -0.0217(13)
S(3) 0.058(2) 0.049(2) 0.057(2) -0.0155(13) 0.0062(13) -0.0158(13)
S(4) 0.063(2) 0.071(2) 0.072(2) -0.022(2) 0.016(2) -0.041(2)
S(5) 0.0376(12) 0.049(1) 0.0405(13) -0.0103(11) 0.0023(10) -0.0144(11)
S(6) 0.046(1) 0.056(2) 0.048(1) -0.0249(13) 0.0057(11) -0.0165(12)
S(7) 0.0372(12) 0.0423(13) 0.0400(12) -0.0123(11) -0.0023(10) -0.0048(10)
S(8) 0.051(1) 0.059(2) 0.0377(13) -0.0229(13) 0.0014(11) -0.0145(11)
S(9) 0.0346(12) 0.0461(13) 0.0385(12) -0.0168(11) 0.0048(9) -0.0135(10)
S(10) 0.0308(11) 0.047(1) 0.0406(12) -0.0109(10) 0.0009(9) -0.0106(10)
S(11) 0.043(1) 0.051(2) 0.057(2) -0.0146(12) -0.0009(12) -0.0002(12)
P(1) 0.0337(13) 0.054(2) 0.048(2) -0.0097(12) -0.0004(11) -0.0073(12)
P(2) 0.042(1) 0.055(2) 0.051(2) -0.0219(13) 0.0037(12) -0.0093(13)
P(3) 0.107(4) 0.159(5) 0.068(3) -0.048(3) 0.005(2) -0.044(3)
P(4) 0.067(4) 0.114(6) 0.213(10) -0.047(5) 0.026(5) -0.045(7)
F(1) 0.25(2) 0.197(13) 0.174(12) -0.063(12) -0.011(11) -0.110(11)
F(2) 0.102(9) 0.29(2) 0.43(3) -0.013(11) -0.056(12) -0.25(2)
F(3) 0.186(13) 0.183(12) 0.22(1) -0.016(10) -0.018(10) -0.133(11)
F(4) 0.128(11) 0.23(2) 0.29(2) -0.086(11) -0.008(11) -0.04(1)
F(5) 0.55(4) 0.32(3) 0.116(12) -0.24(3) 0.03(2) -0.019(13)
F(6) 0.26(2) 0.187(12) 0.103(8) -0.090(12) 0.005(9) 0.001(8)
C(1) 0.062(7) 0.088(9) 0.036(5) -0.027(7) 0.004(5) -0.026(6)
C(2) 0.056(7) 0.064(7) 0.043(6) -0.014(6) -0.004(5) -0.016(5)
C(3) 0.053(7) 0.075(8) 0.047(6) -0.021(6) 0.003(5) -0.013(6)
C(4) 0.087(9) 0.084(9) 0.041(6) -0.032(8) 0.012(6) -0.033(6)
C(5) 0.079(8) 0.092(9) 0.049(6) -0.044(8) 0.004(6) -0.041(6)
C(6) 0.053(8) 0.115(12) 0.101(11) -0.034(8) 0.001(7) -0.034(9)
C(7) 0.070(8) 0.079(9) 0.059(7) -0.022(7) 0.003(6) -0.013(6)
C(8) 0.086(9) 0.116(11) 0.061(8) -0.056(9) 0.027(7) -0.024(8)
C(9) 0.074(9) 0.17(2) 0.083(10) -0.034(10) 0.033(8) -0.080(10)
C(10) 0.112(12) 0.135(13) 0.068(9) -0.054(11) 0.003(8) -0.058(9)
C(11) 0.083(10) 0.096(11) 0.097(11) -0.071(9) 0.009(8) -0.028(9)
C(12) 0.118(13) 0.14(2) 0.103(12) -0.100(13) 0.051(10) -0.085(12)
C(13) 0.096(11) 0.069(9) 0.115(12) -0.045(9) 0.049(10) -0.049(9)
C(14) 0.082(9) 0.071(9) 0.092(10) -0.052(8) 0.025(8) -0.029(8)
C(15) 0.060(7) 0.072(8) 0.063(7) -0.034(7) 0.013(6) -0.025(6)
C(16) 0.103(13) 0.21(2) 0.14(2) -0.12(1) -0.004(11) -0.02(1)
C(17) 0.20(2) 0.21(2) 0.14(2) -0.16(2) 0.08(1) -0.13(2)
C(18) 0.15(2) 0.076(11) 0.23(2) -0.050(11) 0.08(2) -0.072(13)
C(19) 0.105(12) 0.070(9) 0.111(12) -0.041(9) 0.009(10) 0.009(8)
C(20) 0.087(10) 0.093(10) 0.138(13) -0.048(9) 0.063(10) -0.066(10)
C(21) 0.061(9) 0.049(8) 0.18(2) 0.010(7) -0.008(10) -0.028(10)
C(22) 0.045(7) 0.107(12) 0.122(13) 0.008(7) 0.009(8) -0.076(11)
C(23) 0.051(7) 0.095(10) 0.063(8) -0.004(7) 0.007(6) -0.038(7)
C(24) 0.042(6) 0.079(9) 0.084(9) -0.001(6) 0.000(6) -0.031(8)
C(25) 0.050(8) 0.11(1) 0.102(12) 0.015(8) 0.010(8) 0.002(11)
C(26) 0.11(2) 0.071(12) 0.50(4) -0.003(11) 0.00(2) -0.13(2)
C(27) 0.064(10) 0.23(2) 0.16(2) -0.023(12) 0.030(11) -0.12(2)
C(28) 0.052(8) 0.13(1) 0.17(2) -0.032(10) 0.023(10) -0.048(12)
C(29) 0.075(11) 0.21(2) 0.12(1) 0.017(12) -0.035(10) -0.09(1)
C(30) 0.11(2) 0.19(2) 0.15(2) 0.03(2) 0.03(1) 0.09(2)
C(31) 0.083(9) 0.048(7) 0.051(6) -0.017(6) -0.002(6) -0.016(5)
C(32) 0.069(8) 0.045(6) 0.070(8) -0.016(6) 0.021(6) -0.022(6)
C(33) 0.087(9) 0.043(6) 0.058(7) -0.025(6) 0.032(6) -0.027(5)
C(34) 0.082(9) 0.047(6) 0.070(8) -0.020(6) 0.003(6) -0.032(6)
C(35) 0.077(8) 0.041(6) 0.080(8) -0.020(6) 0.013(7) -0.026(6)
C(36) 0.107(11) 0.054(8) 0.069(8) -0.011(7) -0.000(8) -0.013(6)
C(37) 0.068(9) 0.070(9) 0.122(12) 0.004(7) -0.001(8) -0.040(8)
C(38) 0.109(11) 0.074(9) 0.086(9) -0.021(8) 0.039(9) -0.041(8)
C(39) 0.17(2) 0.076(10) 0.090(10) -0.043(10) -0.012(10) -0.050(8)
C(40) 0.110(12) 0.083(10) 0.137(13) -0.062(10) 0.024(10) -0.052(10)
C(41) 0.054(7) 0.071(8) 0.059(7) -0.037(6) 0.023(5) -0.026(6)
C(42) 0.039(6) 0.073(8) 0.057(7) -0.028(6) 0.018(5) -0.017(6)
C(43) 0.044(6) 0.065(7) 0.040(5) -0.030(5) 0.003(4) -0.013(5)
C(44) 0.045(6) 0.067(7) 0.049(6) -0.029(6) 0.010(5) -0.013(5)
C(45) 0.052(6) 0.054(6) 0.039(5) -0.024(5) 0.007(5) -0.002(5)
C(46) 0.107(11) 0.096(10) 0.068(8) -0.063(9) 0.041(8) -0.037(7)
C(47) 0.059(8) 0.074(8) 0.098(10) -0.017(7) 0.033(7) -0.035(7)
C(48) 0.063(7) 0.099(9) 0.047(6) -0.049(7) -0.001(5) -0.013(6)
C(49) 0.070(8) 0.068(8) 0.088(9) -0.033(7) 0.024(7) -0.041(7)
C(50) 0.085(9) 0.115(11) 0.063(8) -0.063(9) -0.005(7) 0.002(7)
C(61) 0.035(6) 0.067(8) 0.067(8) -0.008(6) -0.005(5) 0.000(6)
C(62) 0.041(6) 0.102(10) 0.064(8) -0.013(7) -0.008(6) 0.002(7)
C(63) 0.069(10) 0.13(1) 0.080(10) -0.035(10) 0.004(8) 0.011(10)
C(64) 0.049(8) 0.13(2) 0.102(13) -0.037(10) 0.007(8) 0.026(11)
C(65) 0.086(11) 0.081(10) 0.108(12) -0.043(9) -0.026(9) 0.022(9)
C(66) 0.054(7) 0.068(9) 0.097(10) -0.012(7) 0.000(7) -0.002(7)
C(67) 0.051(6) 0.056(7) 0.045(6) -0.001(5) -0.008(5) -0.009(5)
C(68) 0.062(8) 0.064(8) 0.072(8) -0.011(7) 0.003(6) -0.026(6)
C(69) 0.095(11) 0.070(9) 0.096(10) -0.025(8) -0.006(9) -0.030(8)
C(70) 0.083(11) 0.076(10) 0.092(10) 0.012(9) -0.014(8) -0.029(8)
C(71) 0.068(9) 0.094(12) 0.112(12) 0.025(9) -0.015(8) -0.047(10)
C(72) 0.036(6) 0.075(8) 0.068(7) -0.003(6) 0.005(5) -0.010(6)
C(73) 0.055(6) 0.051(6) 0.047(6) -0.013(5) -0.007(5) -0.011(5)
C(74) 0.075(9) 0.097(10) 0.058(7) -0.041(8) -0.021(6) -0.001(7)
C(75) 0.069(9) 0.094(10) 0.077(9) -0.030(8) -0.022(7) -0.001(8)
C(76) 0.102(10) 0.077(9) 0.043(7) -0.025(8) -0.031(7) 0.002(6)
C(77) 0.085(9) 0.077(9) 0.056(7) -0.017(7) -0.017(7) -0.008(6)
C(78) 0.051(7) 0.069(8) 0.064(7) -0.015(6) 0.000(6) -0.015(6)
C(79) 0.061(7) 0.061(7) 0.060(7) -0.034(6) 0.010(6) -0.014(6)
C(80) 0.065(8) 0.077(8) 0.048(7) -0.026(7) -0.007(6) 0.010(6)
C(81) 0.112(12) 0.090(10) 0.058(8) -0.033(10) -0.026(8) 0.007(7)
C(82) 0.101(12) 0.15(2) 0.079(11) -0.077(12) 0.036(10) -0.035(11)
C(83) 0.070(10) 0.15(2) 0.095(12) -0.040(11) 0.044(9) -0.036(11)
C(84) 0.056(8) 0.104(10) 0.067(8) -0.027(8) 0.012(6) -0.026(7)
C(85) 0.060(7) 0.060(7) 0.075(8) -0.038(6) 0.023(6) -0.018(6)
C(86) 0.052(8) 0.106(12) 0.099(10) -0.027(8) 0.001(7) -0.031(9)
C(87) 0.064(10) 0.11(1) 0.13(1) -0.021(10) 0.014(9) -0.032(11)
C(88) 0.056(10) 0.12(1) 0.14(2) -0.032(11) -0.011(10) 0.007(13)
C(89) 0.095(13) 0.14(2) 0.14(2) -0.075(13) -0.027(12) -0.00(1)
C(90) 0.104(11) 0.078(10) 0.088(10) -0.038(9) -0.039(9) 0.001(8)
C(91) 0.055(7) 0.079(8) 0.060(7) -0.032(6) 0.008(6) -0.023(6)
C(92) 0.082(9) 0.069(9) 0.102(10) -0.044(8) 0.029(8) -0.019(7)
C(93) 0.16(2) 0.089(12) 0.105(12) -0.074(12) 0.038(12) -0.031(10)
C(94) 0.13(1) 0.103(12) 0.15(2) -0.082(12) 0.063(12) -0.059(11)
C(95) 0.21(2) 0.12(1) 0.17(2) -0.09(2) 0.12(2) -0.097(13)
C(96) 0.18(2) 0.101(12) 0.108(12) -0.092(12) 0.084(12) -0.062(10)
C(111) 0.35(4) 0.17(2) 0.09(2) 0.04(3) -0.05(2) -0.05(2)
C(112) 0.35(4) 0.16(2) 0.09(1) -0.11(3) 0.00(2) -0.04(1)
C(113) 0.25(4) 0.39(5) 0.25(4) -0.22(4) -0.05(3) -0.02(3)
C(114) 0.20(4) 0.38(7) 0.20(4) -0.16(5) -0.10(4) 0.08(5)

loop_
_atom_type_symbol
_atom_type_description
_atom_type_scat_dispersion_real
_atom_type_scat_dispersion_imag
_atom_type_scat_source
C C 0.003 0.002
;

International Tables for Crystallography

(1992, Vol. C, Tables 4.2.6.8 and 6.1.1.4)

;
H H 0.000 0.000
;

International Tables for Crystallography

(1992, Vol. C, Table 6.1.1.4)

;
F F 0.017 0.010
;

International Tables for Crystallography

(1992, Vol. C, Tables 4.2.6.8 and 6.1.1.4)

;
P P 0.102 0.094
;

International Tables for Crystallography

(1992, Vol. C, Tables 4.2.6.8 and 6.1.1.4)

;
S S 0.125 0.123
;

International Tables for Crystallography

(1992, Vol. C, Tables 4.2.6.8 and 6.1.1.4)

;
Cl Cl 0.148 0.159
;

International Tables for Crystallography

(1992, Vol. C, Tables 4.2.6.8 and 6.1.1.4)

;
Mo Mo -1.683 0.686
;

International Tables for Crystallography

(1992, Vol. C, Tables 4.2.6.8 and 6.1.1.4)

;
Ru Ru -1.259 0.836
;

International Tables for Crystallography

(1992, Vol. C, Tables 4.2.6.8 and 6.1.1.4)

;
Pd Pd -0.999 1.007
;

International Tables for Crystallography

(1992, Vol. C, Tables 4.2.6.8 and 6.1.1.4)

;

loop_
_geom_angle_atom_site_label_1
_geom_angle_atom_site_label_2
_geom_angle_atom_site_label_3
_geom_angle
_geom_angle_publ_flag
_geom_angle_site_symmetry_1
_geom_angle_site_symmetry_2
_geom_angle_site_symmetry_3
Ru(2) Pd(1) Pd(2) 65.30(2) ? . . .
S(9) Pd(1) Pd(2) 97.15(6) ? . . .
Pd(1) Pd(2) S(11) 53.86(8) ? . . .
S(11) Pd(1) Pd(2) 53.40(6) ? . . .
P(1) Pd(1) Pd(2) 155.64(8) ? . . .
Pd(1) Pd(2) S(10) 95.78(7) ? . . .
Pd(1) Pd(2) P(2) 153.39(6) ? . . .
Pd(1) Ru(2) S(5) 79.67(6) ? . . .
Pd(1) Ru(2) S(9) 49.84(5) ? . . .
S(9) Pd(1) Ru(2) 51.34(7) ? . . .
S(11) Pd(1) Ru(2) 107.11(8) ? . . .
P(1) Pd(1) Ru(2) 130.17(7) ? . . .
Pd(1) Ru(2) S(6) 113.90(6) ? . . .
Pd(1) Ru(2) S(10) 86.09(6) ? . . .
Pd(1) Ru(2) Mo(4) 111.01(3) ? . . .
Pd(1) Ru(2) Mo(5) 125.41(3) ? . . .
Pd(1) Ru(2) Mo(6) 165.41(4) ? . . .
Pd(1) Ru(2) S(7) 142.65(9) ? . . .
Pd(1) S(9) Ru(1) 81.76(8) ? . . .
Pd(1) S(9) Ru(2) 78.82(9) ? . . .
S(11) Pd(1) S(9) 150.55(9) ? . . .
P(1) Pd(1) S(9) 107.15(9) ? . . .
Pd(1) S(11) Pd(2) 72.74(8) ? . . .
P(1) Pd(1) S(11) 102.28(9) ? . . .
Pd(1) P(1) C(61) 117.5(3) ? . . .
Pd(1) P(1) C(73) 113.6(3) ? . . .
Pd(1) P(1) C(67) 118.0(4) ? . . .
Pd(2) S(10) Ru(1) 81.84(8) ? . . .
Pd(2) S(10) Ru(2) 81.23(7) ? . . .
S(11) Pd(2) S(10) 149.6(1) ? . . .
P(2) Pd(2) S(10) 110.83(9) ? . . .
P(2) Pd(2) S(11) 99.5(1) ? . . .
Pd(2) P(2) C(79) 113.5(5) ? . . .
Pd(2) P(2) C(85) 119.8(4) ? . . .
Pd(2) P(2) C(91) 115.8(4) ? . . .
Ru(1) Mo(1) S(1) 52.26(8) ? . . .
S(1) Ru(1) Mo(1) 50.78(7) ? . . .
S(9) Ru(1) Mo(1) 135.70(7) ? . . .
Ru(1) Mo(1) S(2) 52.21(7) ? . . .
S(2) Ru(1) Mo(1) 51.01(8) ? . . .
S(10) Ru(1) Mo(1) 137.89(7) ? . . .
Ru(1) Mo(1) Mo(2) 60.30(4) ? . . .
Mo(2) Ru(1) Mo(1) 58.76(4) ? . . .
Ru(1) Mo(1) Mo(3) 60.08(3) ? . . .
Mo(3) Ru(1) Mo(1) 58.96(3) ? . . .
S(3) Ru(1) Mo(1) 98.21(9) ? . . .
Ru(1) Mo(1) S(4) 99.55(9) ? . . .
Ru(1) Mo(1) C(1) 127.3(3) ? . . .
Ru(1) Mo(1) C(2) 113.5(3) ? . . .
Ru(1) Mo(1) C(3) 128.4(4) ? . . .
Ru(1) Mo(1) C(4) 160.9(4) ? . . .
Ru(1) Mo(1) C(5) 158.8(3) ? . . .
Ru(1) Mo(2) S(1) 52.46(8) ? . . .
S(1) Ru(1) Mo(2) 51.42(8) ? . . .
S(9) Ru(1) Mo(2) 97.98(8) ? . . .
S(2) Ru(1) Mo(2) 97.75(9) ? . . .
S(10) Ru(1) Mo(2) 143.26(6) ? . . .
Ru(1) Mo(2) Mo(1) 60.94(4) ? . . .
Ru(1) Mo(2) Mo(3) 60.22(4) ? . . .
Mo(3) Ru(1) Mo(2) 59.33(4) ? . . .
Ru(1) Mo(2) S(3) 50.71(7) ? . . .
S(3) Ru(1) Mo(2) 51.88(9) ? . . .
Ru(1) Mo(2) S(4) 100.2(1) ? . . .
Ru(1) Mo(2) C(11) 131.4(4) ? . . .
Ru(1) Mo(2) C(12) 164.2(4) ? . . .
Ru(1) Mo(2) C(13) 155.1(4) ? . . .
Ru(1) Mo(2) C(14) 124.5(4) ? . . .
Ru(1) Mo(2) C(15) 114.3(4) ? . . .
S(1) Ru(1) Mo(3) 97.84(8) ? . . .
S(9) Ru(1) Mo(3) 144.30(7) ? . . .
Ru(1) Mo(3) S(2) 52.61(7) ? . . .
S(2) Ru(1) Mo(3) 51.39(7) ? . . .
S(10) Ru(1) Mo(3) 98.54(6) ? . . .
Ru(1) Mo(3) Mo(1) 60.95(3) ? . . .
Ru(1) Mo(3) Mo(2) 60.45(3) ? . . .
Ru(1) Mo(3) S(3) 50.84(7) ? . . .
S(3) Ru(1) Mo(3) 51.88(8) ? . . .
Ru(1) Mo(3) S(4) 100.45(8) ? . . .
Ru(1) Mo(3) C(21) 159.1(6) ? . . .
Ru(1) Mo(3) C(22) 159.8(5) ? . . .
Ru(1) Mo(3) C(23) 128.4(4) ? . . .
Ru(1) Mo(3) C(24) 114.9(4) ? . . .
Ru(1) Mo(3) C(25) 124.8(5) ? . . .
S(9) Ru(1) S(1) 84.98(9) ? . . .
S(2) Ru(1) S(1) 100.2(1) ? . . .
S(10) Ru(1) S(1) 163.12(9) ? . . .
Ru(1) S(1) Mo(1) 76.96(8) ? . . .
Ru(1) S(1) Mo(2) 76.11(7) ? . . .
S(3) Ru(1) S(1) 101.9(1) ? . . .
S(9) Ru(1) S(2) 163.1(1) ? . . .
S(10) Ru(1) S(2) 86.9(1) ? . . .
Ru(1) S(2) Mo(1) 76.78(9) ? . . .
Ru(1) S(2) Mo(3) 76.00(9) ? . . .
S(3) Ru(1) S(2) 101.9(1) ? . . .
S(9) Ru(1) S(3) 92.60(9) ? . . .
S(10) Ru(1) S(3) 91.4(1) ? . . .
Ru(1) S(3) Mo(2) 77.41(8) ? . . .
Ru(1) S(3) Mo(3) 77.28(9) ? . . .
Ru(1) S(9) Ru(2) 95.7(1) ? . . .
S(10) Ru(1) S(9) 84.14(9) ? . . .
Ru(1) S(10) Ru(2) 94.63(9) ? . . .
Ru(2) Mo(4) S(5) 52.00(6) ? . . .
S(5) Ru(2) Mo(4) 50.25(8) ? . . .
S(9) Ru(2) Mo(4) 135.40(6) ? . . .
Ru(2) Mo(4) S(6) 51.75(9) ? . . .
S(6) Ru(2) Mo(4) 50.68(7) ? . . .
S(10) Ru(2) Mo(4) 139.51(8) ? . . .
Ru(2) Mo(4) Mo(5) 59.32(3) ? . . .
Mo(5) Ru(2) Mo(4) 58.57(3) ? . . .
Ru(2) Mo(4) Mo(6) 59.31(3) ? . . .
Mo(6) Ru(2) Mo(4) 58.66(3) ? . . .
S(7) Ru(2) Mo(4) 97.62(7) ? . . .
Ru(2) Mo(4) S(8) 98.28(8) ? . . .
Ru(2) Mo(4) C(31) 117.9(3) ? . . .
Ru(2) Mo(4) C(32) 128.0(3) ? . . .
Ru(2) Mo(4) C(33) 157.5(3) ? . . .
Ru(2) Mo(4) C(34) 164.3(3) ? . . .
Ru(2) Mo(4) C(35) 132.2(3) ? . . .
Ru(2) Mo(5) S(5) 53.18(6) ? . . .
S(5) Ru(2) Mo(5) 51.79(5) ? . . .
S(9) Ru(2) Mo(5) 97.33(6) ? . . .
S(6) Ru(2) Mo(5) 98.40(7) ? . . .
S(10) Ru(2) Mo(5) 139.31(6) ? . . .
Ru(2) Mo(5) Mo(4) 62.11(3) ? . . .
Ru(2) Mo(5) Mo(6) 59.91(3) ? . . .
Mo(6) Ru(2) Mo(5) 60.24(3) ? . . .
Ru(2) Mo(5) S(7) 51.28(6) ? . . .
S(7) Ru(2) Mo(5) 52.07(6) ? . . .
Ru(2) Mo(5) S(8) 100.91(7) ? . . .
Ru(2) Mo(5) C(41) 171.1(3) ? . . .
Ru(2) Mo(5) C(42) 136.0(3) ? . . .
Ru(2) Mo(5) C(43) 113.8(2) ? . . .
Ru(2) Mo(5) C(44) 117.7(3) ? . . .
Ru(2) Mo(5) C(45) 146.3(3) ? . . .
S(5) Ru(2) Mo(6) 98.14(7) ? . . .
S(9) Ru(2) Mo(6) 144.69(6) ? . . .
Ru(2) Mo(6) S(6) 52.96(9) ? . . .
S(6) Ru(2) Mo(6) 51.90(6) ? . . .
S(10) Ru(2) Mo(6) 96.19(6) ? . . .
Ru(2) Mo(6) Mo(4) 62.03(3) ? . . .
Ru(2) Mo(6) Mo(5) 59.85(3) ? . . .
Ru(2) Mo(6) S(7) 51.28(5) ? . . .
S(7) Ru(2) Mo(6) 51.95(8) ? . . .
Ru(2) Mo(6) S(8) 100.79(7) ? . . .
Ru(2) Mo(6) C(51) 154.9(6) ? . . .
Ru(2) Mo(6) C(52) 121.3(7) ? . . .
Ru(2) Mo(6) C(53) 112.8(5) ? . . .
Ru(2) Mo(6) C(54) 129.4(6) ? . . .
Ru(2) Mo(6) C(55) 163.1(5) ? . . .
Ru(2) Mo(6) C(101) 140.8(5) ? . . .
Ru(2) Mo(6) C(102) 115.8(4) ? . . .
Ru(2) Mo(6) C(103) 116.5(4) ? . . .
Ru(2) Mo(6) C(104) 141.8(3) ? . . .
Ru(2) Mo(6) C(105) 174.3(4) ? . . .
S(9) Ru(2) S(5) 85.2(1) ? . . .
S(6) Ru(2) S(5) 98.7(1) ? . . .
S(10) Ru(2) S(5) 165.59(9) ? . . .
Ru(2) S(5) Mo(4) 77.75(9) ? . . .
Ru(2) S(5) Mo(5) 75.03(7) ? . . .
S(7) Ru(2) S(5) 102.76(8) ? . . .
S(9) Ru(2) S(6) 162.57(8) ? . . .
S(10) Ru(2) S(6) 89.0(1) ? . . .
Ru(2) S(6) Mo(4) 77.6(1) ? . . .
Ru(2) S(6) Mo(6) 75.1(1) ? . . .
S(7) Ru(2) S(6) 102.67(9) ? . . .
S(9) Ru(2) S(7) 92.92(9) ? . . .
S(10) Ru(2) S(7) 87.25(8) ? . . .
Ru(2) S(7) Mo(5) 76.65(7) ? . . .
Ru(2) S(7) Mo(6) 76.77(9) ? . . .
S(10) Ru(2) S(9) 83.97(9) ? . . .
Mo(1) Mo(2) S(1) 51.95(7) ? . . .
S(1) Mo(1) Mo(2) 52.42(7) ? . . .
S(2) Mo(1) Mo(2) 99.94(7) ? . . .
Mo(1) Mo(2) Mo(3) 59.98(3) ? . . .
Mo(3) Mo(1) Mo(2) 60.23(3) ? . . .
Mo(1) Mo(2) S(3) 99.09(9) ? . . .
Mo(1) Mo(2) S(4) 52.24(9) ? . . .
S(4) Mo(1) Mo(2) 52.08(8) ? . . .
C(1) Mo(1) Mo(2) 120.5(3) ? . . .
C(2) Mo(1) Mo(2) 148.4(3) ? . . .
C(3) Mo(1) Mo(2) 171.1(4) ? . . .
C(4) Mo(1) Mo(2) 136.4(4) ? . . .
C(5) Mo(1) Mo(2) 114.6(4) ? . . .
Mo(1) Mo(2) C(11) 119.5(3) ? . . .
Mo(1) Mo(2) C(12) 116.7(4) ? . . .
Mo(1) Mo(2) C(13) 140.3(5) ? . . .
Mo(1) Mo(2) C(14) 174.5(4) ? . . .
Mo(1) Mo(2) C(15) 145.4(2) ? . . .
S(1) Mo(1) Mo(3) 99.91(6) ? . . .
Mo(1) Mo(3) S(2) 52.14(8) ? . . .
S(2) Mo(1) Mo(3) 52.14(7) ? . . .
Mo(1) Mo(3) Mo(2) 59.79(3) ? . . .
Mo(1) Mo(3) S(3) 99.04(7) ? . . .
Mo(1) Mo(3) S(4) 52.17(8) ? . . .
S(4) Mo(1) Mo(3) 51.92(9) ? . . .
C(1) Mo(1) Mo(3) 172.5(3) ? . . .
C(2) Mo(1) Mo(3) 147.5(3) ? . . .
C(3) Mo(1) Mo(3) 120.6(3) ? . . .
C(4) Mo(1) Mo(3) 116.0(3) ? . . .
C(5) Mo(1) Mo(3) 138.0(3) ? . . .
Mo(1) Mo(3) C(21) 137.0(6) ? . . .
Mo(1) Mo(3) C(22) 115.4(4) ? . . .
Mo(1) Mo(3) C(23) 121.8(3) ? . . .
Mo(1) Mo(3) C(24) 147.4(3) ? . . .
Mo(1) Mo(3) C(25) 174.1(5) ? . . .
S(2) Mo(1) S(1) 102.8(1) ? . . .
Mo(1) S(1) Mo(2) 75.63(8) ? . . .
S(4) Mo(1) S(1) 103.0(1) ? . . .
C(1) Mo(1) S(1) 85.3(3) ? . . .
C(2) Mo(1) S(1) 98.0(3) ? . . .
C(3) Mo(1) S(1) 132.8(3) ? . . .
C(4) Mo(1) S(1) 141.6(3) ? . . .
C(5) Mo(1) S(1) 107.4(3) ? . . .
Mo(1) S(2) Mo(3) 75.7(1) ? . . .
S(4) Mo(1) S(2) 102.4(1) ? . . .
C(1) Mo(1) S(2) 132.2(4) ? . . .
C(2) Mo(1) S(2) 97.5(3) ? . . .
C(3) Mo(1) S(2) 86.1(3) ? . . .
C(4) Mo(1) S(2) 109.6(4) ? . . .
C(5) Mo(1) S(2) 143.5(4) ? . . .
Mo(1) S(4) Mo(2) 75.7(1) ? . . .
Mo(1) S(4) Mo(3) 75.9(1) ? . . .
C(1) Mo(1) S(4) 121.8(4) ? . . .
C(2) Mo(1) S(4) 146.9(3) ? . . .
C(3) Mo(1) S(4) 120.5(3) ? . . .
C(4) Mo(1) S(4) 89.8(3) ? . . .
C(5) Mo(1) S(4) 90.5(3) ? . . .
Mo(1) C(1) C(2) 72.4(6) ? . . .
C(2) Mo(1) C(1) 35.0(5) ? . . .
C(3) Mo(1) C(1) 57.4(4) ? . . .
C(4) Mo(1) C(1) 57.7(4) ? . . .
Mo(1) C(1) C(5) 71.5(6) ? . . .
C(5) Mo(1) C(1) 34.5(4) ? . . .
Mo(1) C(1) C(6) 128.2(8) ? . . .
Mo(1) C(2) C(1) 72.6(6) ? . . .
Mo(1) C(2) C(3) 72.7(6) ? . . .
C(3) Mo(1) C(2) 34.9(4) ? . . .
C(4) Mo(1) C(2) 58.4(4) ? . . .
C(5) Mo(1) C(2) 58.6(5) ? . . .
Mo(1) C(2) C(7) 124.2(7) ? . . .
Mo(1) C(3) C(2) 72.5(6) ? . . .
Mo(1) C(3) C(4) 71.8(6) ? . . .
C(4) Mo(1) C(3) 34.7(5) ? . . .
C(5) Mo(1) C(3) 58.2(5) ? . . .
Mo(1) C(3) C(8) 124.6(7) ? . . .
Mo(1) C(4) C(3) 73.5(7) ? . . .
Mo(1) C(4) C(5) 71.9(7) ? . . .
C(5) Mo(1) C(4) 35.5(5) ? . . .
Mo(1) C(4) C(9) 126.7(7) ? . . .
Mo(1) C(5) C(1) 74.0(7) ? . . .
Mo(1) C(5) C(4) 72.6(7) ? . . .
Mo(1) C(5) C(10) 127.8(8) ? . . .
S(1) Mo(2) Mo(3) 99.34(8) ? . . .
Mo(2) Mo(3) S(2) 99.58(7) ? . . .
Mo(2) Mo(3) S(3) 52.20(8) ? . . .
S(3) Mo(2) Mo(3) 52.06(8) ? . . .
Mo(2) Mo(3) S(4) 51.93(9) ? . . .
S(4) Mo(2) Mo(3) 51.8(1) ? . . .
C(11) Mo(2) Mo(3) 167.7(4) ? . . .
C(12) Mo(2) Mo(3) 133.9(4) ? . . .
C(13) Mo(2) Mo(3) 114.1(4) ? . . .
C(14) Mo(2) Mo(3) 122.4(3) ? . . .
C(15) Mo(2) Mo(3) 151.5(3) ? . . .
Mo(2) Mo(3) C(21) 115.1(4) ? . . .
Mo(2) Mo(3) C(22) 137.3(5) ? . . .
Mo(2) Mo(3) C(23) 171.1(4) ? . . .
Mo(2) Mo(3) C(24) 150.1(3) ? . . .
Mo(2) Mo(3) C(25) 121.1(4) ? . . .
S(3) Mo(2) S(1) 101.8(1) ? . . .
S(4) Mo(2) S(1) 102.7(1) ? . . .
C(11) Mo(2) S(1) 88.1(3) ? . . .
C(12) Mo(2) S(1) 112.8(4) ? . . .
C(13) Mo(2) S(1) 145.4(4) ? . . .
C(14) Mo(2) S(1) 129.7(3) ? . . .
C(15) Mo(2) S(1) 96.4(3) ? . . .
Mo(2) S(3) Mo(3) 75.7(1) ? . . .
S(4) Mo(2) S(3) 102.4(1) ? . . .
C(11) Mo(2) S(3) 136.1(4) ? . . .
C(12) Mo(2) S(3) 140.6(4) ? . . .
C(13) Mo(2) S(3) 105.5(4) ? . . .
C(14) Mo(2) S(3) 85.8(4) ? . . .
C(15) Mo(2) S(3) 101.5(3) ? . . .
Mo(2) S(4) Mo(3) 76.2(1) ? . . .
C(11) Mo(2) S(4) 117.1(4) ? . . .
C(12) Mo(2) S(4) 88.3(4) ? . . .
C(13) Mo(2) S(4) 91.8(4) ? . . .
C(14) Mo(2) S(4) 124.4(4) ? . . .
C(15) Mo(2) S(4) 145.4(4) ? . . .
Mo(2) C(11) C(12) 72(1) ? . . .
C(12) Mo(2) C(11) 33.9(6) ? . . .
C(13) Mo(2) C(11) 57.5(5) ? . . .
C(14) Mo(2) C(11) 56.9(5) ? . . .
Mo(2) C(11) C(15) 72.9(9) ? . . .
C(15) Mo(2) C(11) 34.6(5) ? . . .
Mo(2) C(11) C(16) 126(1) ? . . .
Mo(2) C(12) C(11) 73(1) ? . . .
Mo(2) C(12) C(13) 71(1) ? . . .
C(13) Mo(2) C(12) 35.6(5) ? . . .
C(14) Mo(2) C(12) 57.9(6) ? . . .
C(15) Mo(2) C(12) 57.6(6) ? . . .
Mo(2) C(12) C(17) 127(1) ? . . .
Mo(2) C(13) C(12) 72(1) ? . . .
Mo(2) C(13) C(14) 74(1) ? . . .
C(14) Mo(2) C(13) 34.7(6) ? . . .
C(15) Mo(2) C(13) 57.7(5) ? . . .
Mo(2) C(13) C(18) 127(1) ? . . .
Mo(2) C(14) C(13) 70.8(9) ? . . .
Mo(2) C(14) C(15) 71.9(8) ? . . .
C(15) Mo(2) C(14) 34.2(4) ? . . .
Mo(2) C(14) C(19) 126(1) ? . . .
Mo(2) C(15) C(11) 72.5(8) ? . . .
Mo(2) C(15) C(14) 73.9(8) ? . . .
Mo(2) C(15) C(20) 126(1) ? . . .
S(3) Mo(3) S(2) 102.1(1) ? . . .
S(4) Mo(3) S(2) 102.6(1) ? . . .
C(21) Mo(3) S(2) 142.9(4) ? . . .
C(22) Mo(3) S(2) 108.4(4) ? . . .
C(23) Mo(3) S(2) 87.0(3) ? . . .
C(24) Mo(3) S(2) 98.2(4) ? . . .
C(25) Mo(3) S(2) 131.1(5) ? . . .
S(4) Mo(3) S(3) 102.6(1) ? . . .
C(21) Mo(3) S(3) 109.2(5) ? . . .
C(22) Mo(3) S(3) 143.5(4) ? . . .
C(23) Mo(3) S(3) 132.4(3) ? . . .
C(24) Mo(3) S(3) 100.5(4) ? . . .
C(25) Mo(3) S(3) 85.2(4) ? . . .
C(21) Mo(3) S(4) 89.6(6) ? . . .
C(22) Mo(3) S(4) 90.1(5) ? . . .
C(23) Mo(3) S(4) 121.0(4) ? . . .
C(24) Mo(3) S(4) 144.6(4) ? . . .
C(25) Mo(3) S(4) 123.1(6) ? . . .
Mo(3) C(21) C(22) 71.3(8) ? . . .
C(22) Mo(3) C(21) 35.8(6) ? . . .
C(23) Mo(3) C(21) 57.2(5) ? . . .
C(24) Mo(3) C(21) 57.4(6) ? . . .
Mo(3) C(21) C(25) 71.7(8) ? . . .
C(25) Mo(3) C(21) 37.1(8) ? . . .
Mo(3) C(21) C(26) 126(1) ? . . .
Mo(3) C(22) C(21) 72.8(8) ? . . .
Mo(3) C(22) C(23) 74.2(9) ? . . .
C(23) Mo(3) C(22) 33.9(6) ? . . .
C(24) Mo(3) C(22) 56.1(6) ? . . .
C(25) Mo(3) C(22) 59.7(6) ? . . .
Mo(3) C(22) C(27) 129.2(9) ? . . .
Mo(3) C(23) C(22) 71.9(8) ? . . .
Mo(3) C(23) C(24) 73.4(8) ? . . .
C(24) Mo(3) C(23) 32.0(5) ? . . .
C(25) Mo(3) C(23) 56.4(5) ? . . .
Mo(3) C(23) C(28) 127.4(8) ? . . .
Mo(3) C(24) C(23) 74.6(8) ? . . .
Mo(3) C(24) C(25) 73.7(8) ? . . .
C(25) Mo(3) C(24) 33.8(6) ? . . .
Mo(3) C(24) C(29) 126.8(9) ? . . .
Mo(3) C(25) C(21) 71.1(7) ? . . .
Mo(3) C(25) C(24) 72.5(8) ? . . .
Mo(3) C(25) C(30) 127(1) ? . . .
Mo(4) Mo(5) S(5) 52.06(8) ? . . .
S(5) Mo(4) Mo(5) 52.50(6) ? . . .
S(6) Mo(4) Mo(5) 99.89(8) ? . . .
Mo(4) Mo(5) Mo(6) 59.72(3) ? . . .
Mo(6) Mo(4) Mo(5) 60.73(3) ? . . .
Mo(4) Mo(5) S(7) 99.88(8) ? . . .
Mo(4) Mo(5) S(8) 52.56(6) ? . . .
S(8) Mo(4) Mo(5) 52.04(9) ? . . .
C(31) Mo(4) Mo(5) 151.9(4) ? . . .
C(32) Mo(4) Mo(5) 121.7(3) ? . . .
C(33) Mo(4) Mo(5) 113.0(3) ? . . .
C(34) Mo(4) Mo(5) 132.9(3) ? . . .
C(35) Mo(4) Mo(5) 167.4(3) ? . . .
Mo(4) Mo(5) C(41) 120.0(3) ? . . .
Mo(4) Mo(5) C(42) 115.9(3) ? . . .
Mo(4) Mo(5) C(43) 137.0(2) ? . . .
Mo(4) Mo(5) C(44) 172.0(2) ? . . .
Mo(4) Mo(5) C(45) 147.9(3) ? . . .
S(5) Mo(4) Mo(6) 100.09(7) ? . . .
Mo(4) Mo(6) S(6) 52.37(7) ? . . .
S(6) Mo(4) Mo(6) 52.42(6) ? . . .
Mo(4) Mo(6) Mo(5) 59.56(3) ? . . .
Mo(4) Mo(6) S(7) 99.84(6) ? . . .
Mo(4) Mo(6) S(8) 52.46(6) ? . . .
S(8) Mo(4) Mo(6) 52.05(7) ? . . .
C(31) Mo(4) Mo(6) 145.3(3) ? . . .
C(32) Mo(4) Mo(6) 172.7(3) ? . . .
C(33) Mo(4) Mo(6) 138.6(3) ? . . .
C(34) Mo(4) Mo(6) 115.0(3) ? . . .
C(35) Mo(4) Mo(6) 117.9(3) ? . . .
Mo(4) Mo(6) C(51) 140.5(5) ? . . .
Mo(4) Mo(6) C(52) 176.0(7) ? . . .
Mo(4) Mo(6) C(53) 142.8(5) ? . . .
Mo(4) Mo(6) C(54) 118.5(6) ? . . .
Mo(4) Mo(6) C(55) 116.7(5) ? . . .
Mo(4) Mo(6) C(101) 153.6(4) ? . . .
Mo(4) Mo(6) C(102) 166.7(4) ? . . .
Mo(4) Mo(6) C(103) 131.6(4) ? . . .
Mo(4) Mo(6) C(104) 113.5(3) ? . . .
Mo(4) Mo(6) C(105) 123.0(4) ? . . .
S(6) Mo(4) S(5) 101.5(1) ? . . .
Mo(4) S(5) Mo(5) 75.44(8) ? . . .
S(8) Mo(4) S(5) 103.1(1) ? . . .
C(31) Mo(4) S(5) 102.2(4) ? . . .
C(32) Mo(4) S(5) 86.1(4) ? . . .
C(33) Mo(4) S(5) 105.9(4) ? . . .
C(34) Mo(4) S(5) 141.2(3) ? . . .
C(35) Mo(4) S(5) 136.6(3) ? . . .
Mo(4) S(6) Mo(6) 75.20(8) ? . . .
S(8) Mo(4) S(6) 103.11(9) ? . . .
C(31) Mo(4) S(6) 96.9(3) ? . . .
C(32) Mo(4) S(6) 130.5(3) ? . . .
C(33) Mo(4) S(6) 145.7(4) ? . . .
C(34) Mo(4) S(6) 112.7(3) ? . . .
C(35) Mo(4) S(6) 87.2(3) ? . . .
Mo(4) S(8) Mo(5) 75.40(8) ? . . .
Mo(4) S(8) Mo(6) 75.48(8) ? . . .
C(31) Mo(4) S(8) 143.6(3) ? . . .
C(32) Mo(4) S(8) 122.9(3) ? . . .
C(33) Mo(4) S(8) 90.4(2) ? . . .
C(34) Mo(4) S(8) 87.0(3) ? . . .
C(35) Mo(4) S(8) 116.3(3) ? . . .
Mo(4) C(31) C(32) 74.0(6) ? . . .
C(32) Mo(4) C(31) 34.6(4) ? . . .
C(33) Mo(4) C(31) 57.5(4) ? . . .
C(34) Mo(4) C(31) 57.2(4) ? . . .
Mo(4) C(31) C(35) 73.5(6) ? . . .
C(35) Mo(4) C(31) 34.4(4) ? . . .
Mo(4) C(31) C(36) 124.3(9) ? . . .
Mo(4) C(32) C(31) 71.5(6) ? . . .
Mo(4) C(32) C(33) 70.6(6) ? . . .
C(33) Mo(4) C(32) 34.5(4) ? . . .
C(34) Mo(4) C(32) 58.0(4) ? . . .
C(35) Mo(4) C(32) 58.0(4) ? . . .
Mo(4) C(32) C(37) 125(1) ? . . .
Mo(4) C(33) C(32) 74.9(7) ? . . .
Mo(4) C(33) C(34) 72.5(7) ? . . .
C(34) Mo(4) C(33) 35.8(5) ? . . .
C(35) Mo(4) C(33) 58.7(5) ? . . .
Mo(4) C(33) C(38) 127.1(8) ? . . .
Mo(4) C(34) C(33) 71.7(8) ? . . .
Mo(4) C(34) C(35) 73.8(8) ? . . .
C(35) Mo(4) C(34) 34.7(4) ? . . .
Mo(4) C(34) C(39) 126.5(8) ? . . .
Mo(4) C(35) C(31) 72.1(8) ? . . .
Mo(4) C(35) C(34) 71.5(8) ? . . .
Mo(4) C(35) C(40) 126.2(8) ? . . .
S(5) Mo(5) Mo(6) 98.93(8) ? . . .
Mo(5) Mo(6) S(6) 98.90(8) ? . . .
Mo(5) Mo(6) S(7) 51.77(6) ? . . .
S(7) Mo(5) Mo(6) 51.65(8) ? . . .
Mo(5) Mo(6) S(8) 51.60(9) ? . . .
S(8) Mo(5) Mo(6) 51.70(7) ? . . .
C(41) Mo(5) Mo(6) 129.0(3) ? . . .
C(42) Mo(5) Mo(6) 161.8(3) ? . . .
C(43) Mo(5) Mo(6) 159.9(3) ? . . .
C(44) Mo(5) Mo(6) 127.8(2) ? . . .
C(45) Mo(5) Mo(6) 114.4(3) ? . . .
Mo(5) Mo(6) C(51) 116.4(5) ? . . .
Mo(5) Mo(6) C(52) 123.5(7) ? . . .
Mo(5) Mo(6) C(53) 153.7(7) ? . . .
Mo(5) Mo(6) C(54) 169.7(7) ? . . .
Mo(5) Mo(6) C(55) 135.7(5) ? . . .
Mo(5) Mo(6) C(101) 114.9(5) ? . . .
Mo(5) Mo(6) C(102) 132.1(5) ? . . .
Mo(5) Mo(6) C(103) 166.9(4) ? . . .
Mo(5) Mo(6) C(104) 154.8(4) ? . . .
Mo(5) Mo(6) C(105) 124.2(4) ? . . .
S(7) Mo(5) S(5) 103.35(8) ? . . .
S(8) Mo(5) S(5) 103.2(1) ? . . .
C(41) Mo(5) S(5) 120.2(2) ? . . .
C(42) Mo(5) S(5) 89.5(2) ? . . .
C(43) Mo(5) S(5) 89.7(2) ? . . .
C(44) Mo(5) S(5) 120.8(3) ? . . .
C(45) Mo(5) S(5) 146.7(3) ? . . .
Mo(5) S(7) Mo(6) 76.58(9) ? . . .
S(8) Mo(5) S(7) 101.2(1) ? . . .
C(41) Mo(5) S(7) 132.9(3) ? . . .
C(42) Mo(5) S(7) 141.8(3) ? . . .
C(43) Mo(5) S(7) 108.8(3) ? . . .
C(44) Mo(5) S(7) 85.0(3) ? . . .
C(45) Mo(5) S(7) 97.6(2) ? . . .
Mo(5) S(8) Mo(6) 76.7(1) ? . . .
C(41) Mo(5) S(8) 86.2(4) ? . . .
C(42) Mo(5) S(8) 110.7(3) ? . . .
C(43) Mo(5) S(8) 143.6(3) ? . . .
C(44) Mo(5) S(8) 133.0(3) ? . . .
C(45) Mo(5) S(8) 97.7(3) ? . . .
Mo(5) C(41) C(42) 72.8(6) ? . . .
C(42) Mo(5) C(41) 35.1(4) ? . . .
C(43) Mo(5) C(41) 58.3(4) ? . . .
C(44) Mo(5) C(41) 58.8(4) ? . . .
Mo(5) C(41) C(45) 72.8(6) ? . . .
C(45) Mo(5) C(41) 35.5(4) ? . . .
Mo(5) C(41) C(46) 127(1) ? . . .
Mo(5) C(42) C(41) 72.1(6) ? . . .
Mo(5) C(42) C(43) 73.0(6) ? . . .
C(43) Mo(5) C(42) 34.4(4) ? . . .
C(44) Mo(5) C(42) 58.1(4) ? . . .
C(45) Mo(5) C(42) 58.7(3) ? . . .
Mo(5) C(42) C(47) 127.5(8) ? . . .
Mo(5) C(43) C(42) 72.6(7) ? . . .
Mo(5) C(43) C(44) 72.1(7) ? . . .
C(44) Mo(5) C(43) 35.1(3) ? . . .
C(45) Mo(5) C(43) 58.9(3) ? . . .
Mo(5) C(43) C(48) 126.5(7) ? . . .
Mo(5) C(44) C(43) 72.8(7) ? . . .
Mo(5) C(44) C(45) 72.5(7) ? . . .
C(45) Mo(5) C(44) 35.7(4) ? . . .
Mo(5) C(44) C(49) 127.2(8) ? . . .
Mo(5) C(45) C(41) 71.7(6) ? . . .
Mo(5) C(45) C(44) 71.8(6) ? . . .
Mo(5) C(45) C(50) 125.2(9) ? . . .
S(7) Mo(6) S(6) 103.1(1) ? . . .
S(8) Mo(6) S(6) 103.47(9) ? . . .
C(51) Mo(6) S(6) 143.6(6) ? . . .
C(52) Mo(6) S(6) 127.2(6) ? . . .
C(53) Mo(6) S(6) 93.7(5) ? . . .
C(54) Mo(6) S(6) 86.0(5) ? . . .
C(55) Mo(6) S(6) 111.8(5) ? . . .
C(101) Mo(6) S(6) 145.6(5) ? . . .
C(102) Mo(6) S(6) 115.1(4) ? . . .
C(103) Mo(6) S(6) 86.7(3) ? . . .
C(104) Mo(6) S(6) 92.8(3) ? . . .
C(105) Mo(6) S(6) 126.9(5) ? . . .
S(8) Mo(6) S(7) 101.2(1) ? . . .
C(51) Mo(6) S(7) 105.5(6) ? . . .
C(52) Mo(6) S(7) 84.1(7) ? . . .
C(53) Mo(6) S(7) 102.9(7) ? . . .
C(54) Mo(6) S(7) 136.1(7) ? . . .
C(55) Mo(6) S(7) 140.0(5) ? . . .
C(101) Mo(6) S(7) 93.4(5) ? . . .
C(102) Mo(6) S(7) 86.9(5) ? . . .
C(103) Mo(6) S(7) 115.5(5) ? . . .
C(104) Mo(6) S(7) 146.1(3) ? . . .
C(105) Mo(6) S(7) 127.0(4) ? . . .
C(51) Mo(6) S(8) 92.6(5) ? . . .
C(52) Mo(6) S(8) 126.6(6) ? . . .
C(53) Mo(6) S(8) 146.2(5) ? . . .
C(54) Mo(6) S(8) 118.5(7) ? . . .
C(55) Mo(6) S(8) 89.5(5) ? . . .
C(101) Mo(6) S(8) 102.7(4) ? . . .
C(102) Mo(6) S(8) 137.7(4) ? . . .
C(103) Mo(6) S(8) 138.6(4) ? . . .
C(104) Mo(6) S(8) 104.0(4) ? . . .
C(105) Mo(6) S(8) 84.8(4) ? . . .
Mo(6) C(51) C(52) 73(1) ? . . .
C(52) Mo(6) C(51) 36.8(8) ? . . .
C(53) Mo(6) C(51) 58.2(6) ? . . .
C(54) Mo(6) C(51) 57.7(8) ? . . .
Mo(6) C(51) C(55) 73(1) ? . . .
C(55) Mo(6) C(51) 34.9(8) ? . . .
Mo(6) C(51) C(56) 125(1) ? . . .
Mo(6) C(52) C(51) 69(1) ? . . .
Mo(6) C(52) C(53) 70(1) ? . . .
C(53) Mo(6) C(52) 35.2(8) ? . . .
C(54) Mo(6) C(52) 58.0(9) ? . . .
C(55) Mo(6) C(52) 59.4(9) ? . . .
Mo(6) C(52) C(57) 126(1) ? . . .
Mo(6) C(53) C(52) 74(1) ? . . .
Mo(6) C(53) C(54) 74(1) ? . . .
C(54) Mo(6) C(53) 33.1(9) ? . . .
C(55) Mo(6) C(53) 56.9(8) ? . . .
Mo(6) C(53) C(58) 122(1) ? . . .
Mo(6) C(54) C(53) 72(1) ? . . .
Mo(6) C(54) C(55) 72(1) ? . . .
C(55) Mo(6) C(54) 34.6(8) ? . . .
Mo(6) C(54) C(59) 122(1) ? . . .
Mo(6) C(55) C(51) 72(1) ? . . .
Mo(6) C(55) C(54) 73(1) ? . . .
Mo(6) C(55) C(60) 125(1) ? . . .
Mo(6) C(101) C(102) 71.8(8) ? . . .
C(102) Mo(6) C(101) 35.1(6) ? . . .
C(103) Mo(6) C(101) 58.8(6) ? . . .
C(104) Mo(6) C(101) 59.2(6) ? . . .
Mo(6) C(101) C(105) 72.3(8) ? . . .
C(105) Mo(6) C(101) 35.3(6) ? . . .
Mo(6) C(101) C(106) 123(1) ? . . .
Mo(6) C(102) C(101) 73.2(9) ? . . .
Mo(6) C(102) C(103) 72.8(9) ? . . .
C(103) Mo(6) C(102) 35.9(6) ? . . .
C(104) Mo(6) C(102) 59.2(6) ? . . .
C(105) Mo(6) C(102) 58.7(6) ? . . .
Mo(6) C(102) C(107) 124(1) ? . . .
Mo(6) C(103) C(102) 71(1) ? . . .
Mo(6) C(103) C(104) 72(1) ? . . .
C(104) Mo(6) C(103) 34.8(6) ? . . .
C(105) Mo(6) C(103) 58.5(6) ? . . .
Mo(6) C(103) C(108) 124(1) ? . . .
Mo(6) C(104) C(103) 73(1) ? . . .
Mo(6) C(104) C(105) 72(1) ? . . .
C(105) Mo(6) C(104) 35.7(6) ? . . .
Mo(6) C(104) C(109) 125(1) ? . . .
Mo(6) C(105) C(101) 72(1) ? . . .
Mo(6) C(105) C(104) 71.7(9) ? . . .
Mo(6) C(105) C(110) 125(1) ? . . .
Cl(1) C(111) Cl(2) 104(1) ? . . .
Cl(1) C(111) Cl(3) 111(1) ? . . .
Cl(4) C(112) Cl(5) 115(1) ? . . .
Cl(4) C(112) Cl(6) 102(2) ? . . .
Cl(7) C(113) Cl(8) 82(1) ? . . .
Cl(9) C(113) Cl(10) 120(4) ? . . .
Cl(11) C(114) Cl(12) 134(3) ? . . .
Cl(13) C(115) Cl(14) 102(3) ? . . .
Cl(15) C(116) Cl(16) 109(3) ? . . .
Cl(17) C(117) Cl(18) 109(5) ? . . .
Cl(19) C(118) Cl(20) 114(3) ? . . .
Cl(19) C(119) Cl(20) 123(3) ? . . .
Cl(21) C(122) Cl(22) 109(4) ? . . .
Cl(25) C(123) Cl(26) 108(2) ? . . .
Cl(27) C(124) Cl(28) 108(3) ? . . .
C(73) P(1) C(61) 104.2(6) ? . . .
P(1) C(61) C(62) 121(1) ? . . .
P(1) C(61) C(66) 118(1) ? . . .
C(67) P(1) C(61) 104.0(5) ? . . .
C(73) P(1) C(67) 96.8(5) ? . . .
P(1) C(67) C(68) 119.3(8) ? . . .
P(1) C(67) C(72) 122(1) ? . . .
P(1) C(73) C(74) 124.4(8) ? . . .
P(1) C(73) C(78) 116(1) ? . . .
C(85) P(2) C(79) 103.7(5) ? . . .
C(91) P(2) C(79) 98.8(5) ? . . .
P(2) C(79) C(80) 114.8(8) ? . . .
P(2) C(79) C(84) 124.7(9) ? . . .
C(91) P(2) C(85) 102.5(6) ? . . .
P(2) C(85) C(86) 118(1) ? . . .
P(2) C(85) C(90) 124.4(9) ? . . .
P(2) C(91) C(92) 119(1) ? . . .
P(2) C(91) C(96) 120(1) ? . . .
F(2) P(3) F(1) 85(1) ? . . .
F(3) P(3) F(1) 176(1) ? . . .
F(4) P(3) F(1) 93(1) ? . . .
F(5) P(3) F(1) 86(1) ? . . .
F(6) P(3) F(1) 88.0(8) ? . . .
F(3) P(3) F(2) 91(1) ? . . .
F(4) P(3) F(2) 177.7(9) ? . . .
F(5) P(3) F(2) 93(1) ? . . .
F(6) P(3) F(2) 95(1) ? . . .
F(4) P(3) F(3) 89(1) ? . . .
F(5) P(3) F(3) 95(1) ? . . .
F(6) P(3) F(3) 91.0(8) ? . . .
F(5) P(3) F(4) 88(1) ? . . .
F(6) P(3) F(4) 82.0(8) ? . . .
F(6) P(3) F(5) 168(1) ? . . .
F(8) P(4) F(7) 179(1) ? . . .
F(9) P(4) F(7) 92(1) ? . . .
F(10) P(4) F(7) 90(1) ? . . .
F(11) P(4) F(7) 88(1) ? . . .
F(12) P(4) F(7) 91(1) ? . . .
F(9) P(4) F(8) 88(1) ? . . .
F(10) P(4) F(8) 88(1) ? . . .
F(11) P(4) F(8) 92(1) ? . . .
F(12) P(4) F(8) 88(1) ? . . .
F(10) P(4) F(9) 173(2) ? . . .
F(11) P(4) F(9) 85(1) ? . . .
F(12) P(4) F(9) 97(1) ? . . .
F(11) P(4) F(10) 89(1) ? . . .
F(12) P(4) F(10) 88(1) ? . . .
F(12) P(4) F(11) 177(1) ? . . .
F(128) P(126) F(127) 89(1) ? . . .
F(129) P(126) F(127) 90(1) ? . . .
F(130) P(126) F(127) 89(1) ? . . .
F(131) P(126) F(127) 90(2) ? . . .
F(132) P(126) F(127) 179(2) ? . . .
F(129) P(126) F(128) 89(1) ? . . .
F(130) P(126) F(128) 90(1) ? . . .
F(131) P(126) F(128) 179(2) ? . . .
F(132) P(126) F(128) 90(2) ? . . .
F(130) P(126) F(129) 179(2) ? . . .
F(131) P(126) F(129) 90(1) ? . . .
F(132) P(126) F(129) 89(1) ? . . .
F(131) P(126) F(130) 89(1) ? . . .
F(132) P(126) F(130) 90(1) ? . . .
F(132) P(126) F(131) 89(1) ? . . .
C(1) C(2) C(3) 106(1) ? . . .
C(5) C(1) C(2) 109(1) ? . . .
C(6) C(1) C(2) 124(1) ? . . .
C(1) C(2) C(7) 127(1) ? . . .
C(1) C(5) C(4) 107(1) ? . . .
C(6) C(1) C(5) 125(1) ? . . .
C(1) C(5) C(10) 127(1) ? . . .
C(2) C(3) C(4) 108(1) ? . . .
C(7) C(2) C(3) 125(1) ? . . .
C(2) C(3) C(8) 126(1) ? . . .
C(3) C(4) C(5) 107(1) ? . . .
C(8) C(3) C(4) 124(1) ? . . .
C(3) C(4) C(9) 126(1) ? . . .
C(9) C(4) C(5) 125(1) ? . . .
C(4) C(5) C(10) 124(1) ? . . .
C(11) C(12) C(13) 107(1) ? . . .
C(15) C(11) C(12) 109(1) ? . . .
C(16) C(11) C(12) 124(1) ? . . .
C(11) C(12) C(17) 128(1) ? . . .
C(11) C(15) C(14) 107(1) ? . . .
C(16) C(11) C(15) 125(1) ? . . .
C(11) C(15) C(20) 125(1) ? . . .
C(12) C(13) C(14) 107(1) ? . . .
C(17) C(12) C(13) 123(1) ? . . .
C(12) C(13) C(18) 123(1) ? . . .
C(13) C(14) C(15) 107(1) ? . . .
C(18) C(13) C(14) 128(1) ? . . .
C(13) C(14) C(19) 127(1) ? . . .
C(19) C(14) C(15) 124(1) ? . . .
C(14) C(15) C(20) 126(1) ? . . .
C(21) C(22) C(23) 106(1) ? . . .
C(25) C(21) C(22) 105(1) ? . . .
C(26) C(21) C(22) 122(2) ? . . .
C(21) C(22) C(27) 123(1) ? . . .
C(21) C(25) C(24) 103(1) ? . . .
C(26) C(21) C(25) 131(1) ? . . .
C(21) C(25) C(30) 123(1) ? . . .
C(22) C(23) C(24) 110(1) ? . . .
C(27) C(22) C(23) 127(1) ? . . .
C(22) C(23) C(28) 123(1) ? . . .
C(23) C(24) C(25) 113(1) ? . . .
C(28) C(23) C(24) 125(1) ? . . .
C(23) C(24) C(29) 127(1) ? . . .
C(29) C(24) C(25) 118(1) ? . . .
C(24) C(25) C(30) 132(2) ? . . .
C(31) C(32) C(33) 106(1) ? . . .
C(35) C(31) C(32) 110(1) ? . . .
C(36) C(31) C(32) 125(1) ? . . .
C(31) C(32) C(37) 127(1) ? . . .
C(31) C(35) C(34) 106(1) ? . . .
C(36) C(31) C(35) 124(1) ? . . .
C(31) C(35) C(40) 127(1) ? . . .
C(32) C(33) C(34) 107(1) ? . . .
C(37) C(32) C(33) 126(1) ? . . .
C(32) C(33) C(38) 127(1) ? . . .
C(33) C(34) C(35) 108(1) ? . . .
C(38) C(33) C(34) 123(1) ? . . .
C(33) C(34) C(39) 123(1) ? . . .
C(39) C(34) C(35) 127(1) ? . . .
C(34) C(35) C(40) 125(1) ? . . .
C(41) C(42) C(43) 109.0(9) ? . . .
C(45) C(41) C(42) 108(1) ? . . .
C(46) C(41) C(42) 126(1) ? . . .
C(41) C(42) C(47) 126(1) ? . . .
C(41) C(45) C(44) 106.4(8) ? . . .
C(46) C(41) C(45) 124.7(9) ? . . .
C(41) C(45) C(50) 125(1) ? . . .
C(42) C(43) C(44) 108.5(9) ? . . .
C(47) C(42) C(43) 124(1) ? . . .
C(42) C(43) C(48) 125.8(8) ? . . .
C(43) C(44) C(45) 108(1) ? . . .
C(48) C(43) C(44) 125(1) ? . . .
C(43) C(44) C(49) 126(1) ? . . .
C(49) C(44) C(45) 125.0(8) ? . . .
C(44) C(45) C(50) 128(1) ? . . .
C(51) C(52) C(53) 101(2) ? . . .
C(55) C(51) C(52) 108(1) ? . . .
C(56) C(51) C(52) 109(1) ? . . .
C(51) C(52) C(57) 143(2) ? . . .
C(51) C(55) C(54) 107(2) ? . . .
C(56) C(51) C(55) 141(2) ? . . .
C(51) C(55) C(60) 107(1) ? . . .
C(52) C(53) C(54) 112(2) ? . . .
C(57) C(52) C(53) 113(2) ? . . .
C(52) C(53) C(58) 139(2) ? . . .
C(53) C(54) C(55) 109(2) ? . . .
C(58) C(53) C(54) 107(2) ? . . .
C(53) C(54) C(59) 138(2) ? . . .
C(59) C(54) C(55) 111(2) ? . . .
C(54) C(55) C(60) 144(2) ? . . .
C(66) C(61) C(62) 119(1) ? . . .
C(61) C(62) C(63) 120(1) ? . . .
C(61) C(66) C(65) 119(1) ? . . .
C(62) C(63) C(64) 118(1) ? . . .
C(63) C(64) C(65) 122(1) ? . . .
C(64) C(65) C(66) 119(1) ? . . .
C(72) C(67) C(68) 118(1) ? . . .
C(67) C(68) C(69) 120(1) ? . . .
C(67) C(72) C(71) 121(1) ? . . .
C(68) C(69) C(70) 121(1) ? . . .
C(69) C(70) C(71) 119(1) ? . . .
C(70) C(71) C(72) 119(1) ? . . .
C(78) C(73) C(74) 118(1) ? . . .
C(73) C(74) C(75) 118(1) ? . . .
C(73) C(78) C(77) 121(1) ? . . .
C(74) C(75) C(76) 122(1) ? . . .
C(75) C(76) C(77) 119(1) ? . . .
C(76) C(77) C(78) 118(1) ? . . .
C(84) C(79) C(80) 119(1) ? . . .
C(79) C(80) C(81) 117(1) ? . . .
C(79) C(84) C(83) 121(1) ? . . .
C(80) C(81) C(82) 121(1) ? . . .
C(81) C(82) C(83) 118(1) ? . . .
C(82) C(83) C(84) 120(1) ? . . .
C(90) C(85) C(86) 116(1) ? . . .
C(85) C(86) C(87) 120(1) ? . . .
C(85) C(90) C(89) 120(1) ? . . .
C(86) C(87) C(88) 120(1) ? . . .
C(87) C(88) C(89) 120(1) ? . . .
C(88) C(89) C(90) 120(2) ? . . .
C(96) C(91) C(92) 119(1) ? . . .
C(91) C(92) C(93) 119(1) ? . . .
C(91) C(96) C(95) 118(1) ? . . .
C(92) C(93) C(94) 120(1) ? . . .
C(93) C(94) C(95) 121(2) ? . . .
C(94) C(95) C(96) 118(1) ? . . .
C(101) C(102) C(103) 107(1) ? . . .
C(105) C(101) C(102) 108(1) ? . . .
C(106) C(101) C(102) 125(1) ? . . .
C(101) C(102) C(107) 125(1) ? . . .
C(101) C(105) C(104) 107(1) ? . . .
C(106) C(101) C(105) 125(1) ? . . .
C(101) C(105) C(110) 125(1) ? . . .
C(102) C(103) C(104) 108(1) ? . . .
C(107) C(102) C(103) 125(1) ? . . .
C(102) C(103) C(108) 125(1) ? . . .
C(103) C(104) C(105) 107(1) ? . . .
C(108) C(103) C(104) 125(1) ? . . .
C(103) C(104) C(109) 125(1) ? . . .
C(109) C(104) C(105) 125(1) ? . . .
C(104) C(105) C(110) 125(2) ? . . .
C(118) C(119) C(120) 80(4) ? . . .
C(119) C(120) C(120) 151(7) ? . . 75502
C(1) C(6) H(3) 109.5753 ? . . .
C(1) C(6) H(1) 109.2336 ? . . .
C(1) C(6) H(2) 109.6014 ? . . .
C(2) C(7) H(6) 109.3633 ? . . .
C(2) C(7) H(4) 109.6729 ? . . .
C(2) C(7) H(5) 109.3872 ? . . .
C(3) C(8) H(9) 109.2954 ? . . .
C(3) C(8) H(7) 110.9199 ? . . .
C(3) C(8) H(8) 108.1810 ? . . .
C(4) C(9) H(12) 108.9380 ? . . .
C(4) C(9) H(10) 109.9882 ? . . .
C(4) C(9) H(11) 109.4983 ? . . .
C(5) C(10) H(15) 108.7750 ? . . .
C(5) C(10) H(13) 108.7953 ? . . .
C(5) C(10) H(14) 110.8294 ? . . .
H(3) C(6) H(1) 109.4664 ? . . .
H(2) C(6) H(1) 109.4717 ? . . .
H(3) C(6) H(2) 109.4787 ? . . .
H(6) C(7) H(4) 109.4605 ? . . .
H(5) C(7) H(4) 109.4741 ? . . .
H(6) C(7) H(5) 109.4692 ? . . .
H(9) C(8) H(7) 109.4744 ? . . .
H(8) C(8) H(7) 109.4790 ? . . .
H(9) C(8) H(8) 109.4658 ? . . .
H(12) C(9) H(10) 109.4634 ? . . .
H(11) C(9) H(10) 109.4655 ? . . .
H(12) C(9) H(11) 109.4722 ? . . .
H(15) C(10) H(13) 109.4751 ? . . .
H(14) C(10) H(13) 109.4713 ? . . .
H(15) C(10) H(14) 109.4728 ? . . .
C(11) C(16) H(18) 109.4808 ? . . .
C(11) C(16) H(16) 109.7780 ? . . .
C(11) C(16) H(17) 109.1563 ? . . .
C(12) C(17) H(21) 108.6998 ? . . .
C(12) C(17) H(20) 109.9959 ? . . .
C(12) C(17) H(19) 109.7101 ? . . .
C(13) C(18) H(24) 108.8319 ? . . .
C(13) C(18) H(23) 110.4253 ? . . .
C(13) C(18) H(22) 109.1617 ? . . .
C(14) C(19) H(27) 109.4960 ? . . .
C(14) C(19) H(26) 109.6499 ? . . .
C(14) C(19) H(25) 109.2593 ? . . .
C(15) C(20) H(30) 108.8602 ? . . .
C(15) C(20) H(28) 110.0419 ? . . .
C(15) C(20) H(29) 109.5043 ? . . .
H(18) C(16) H(16) 109.4722 ? . . .
H(17) C(16) H(16) 109.4700 ? . . .
H(18) C(16) H(17) 109.4695 ? . . .
H(21) C(17) H(19) 109.4728 ? . . .
H(20) C(17) H(19) 109.4765 ? . . .
H(21) C(17) H(20) 109.4692 ? . . .
H(24) C(18) H(22) 109.4729 ? . . .
H(23) C(18) H(22) 109.4723 ? . . .
H(24) C(18) H(23) 109.4589 ? . . .
H(27) C(19) H(25) 109.4821 ? . . .
H(26) C(19) H(25) 109.4701 ? . . .
H(27) C(19) H(26) 109.4696 ? . . .
H(30) C(20) H(28) 109.4822 ? . . .
H(29) C(20) H(28) 109.4652 ? . . .
H(30) C(20) H(29) 109.4715 ? . . .
C(21) C(26) H(33) 109.7832 ? . . .
C(21) C(26) H(31) 109.5449 ? . . .
C(21) C(26) H(32) 109.0774 ? . . .
C(22) C(27) H(36) 109.1974 ? . . .
C(22) C(27) H(34) 109.4401 ? . . .
C(22) C(27) H(35) 109.8215 ? . . .
C(23) C(28) H(39) 108.6828 ? . . .
C(23) C(28) H(37) 108.9016 ? . . .
C(23) C(28) H(38) 110.8162 ? . . .
C(24) C(29) H(42) 109.1185 ? . . .
C(24) C(29) H(40) 109.7561 ? . . .
C(24) C(29) H(41) 109.5182 ? . . .
C(25) C(30) H(45) 110.4289 ? . . .
C(25) C(30) H(43) 108.1206 ? . . .
C(25) C(30) H(44) 109.8392 ? . . .
H(33) C(26) H(31) 109.4752 ? . . .
H(32) C(26) H(31) 109.4747 ? . . .
H(33) C(26) H(32) 109.4711 ? . . .
H(36) C(27) H(34) 109.4475 ? . . .
H(35) C(27) H(34) 109.4587 ? . . .
H(36) C(27) H(35) 109.4613 ? . . .
H(39) C(28) H(37) 109.4799 ? . . .
H(38) C(28) H(37) 109.4752 ? . . .
H(39) C(28) H(38) 109.4634 ? . . .
H(42) C(29) H(40) 109.4878 ? . . .
H(41) C(29) H(40) 109.4718 ? . . .
H(42) C(29) H(41) 109.4743 ? . . .
H(45) C(30) H(43) 109.4848 ? . . .
H(44) C(30) H(43) 109.4789 ? . . .
H(45) C(30) H(44) 109.4662 ? . . .
C(31) C(36) H(48) 110.0543 ? . . .
C(31) C(36) H(46) 108.6228 ? . . .
C(31) C(36) H(47) 109.7271 ? . . .
C(32) C(37) H(51) 109.8446 ? . . .
C(32) C(37) H(49) 110.0724 ? . . .
C(32) C(37) H(50) 108.4957 ? . . .
C(33) C(38) H(54) 109.9012 ? . . .
C(33) C(38) H(53) 110.0633 ? . . .
C(33) C(38) H(52) 108.4388 ? . . .
C(34) C(39) H(57) 109.3006 ? . . .
C(34) C(39) H(55) 108.3503 ? . . .
C(34) C(39) H(56) 110.7467 ? . . .
C(35) C(40) H(60) 110.2223 ? . . .
C(35) C(40) H(58) 108.2893 ? . . .
C(35) C(40) H(59) 109.8743 ? . . .
H(48) C(36) H(46) 109.4713 ? . . .
H(47) C(36) H(46) 109.4748 ? . . .
H(48) C(36) H(47) 109.4735 ? . . .
H(51) C(37) H(49) 109.4675 ? . . .
H(50) C(37) H(49) 109.4774 ? . . .
H(51) C(37) H(50) 109.4651 ? . . .
H(54) C(38) H(52) 109.4694 ? . . .
H(53) C(38) H(52) 109.4785 ? . . .
H(54) C(38) H(53) 109.4711 ? . . .
H(57) C(39) H(55) 109.4742 ? . . .
H(56) C(39) H(55) 109.4774 ? . . .
H(57) C(39) H(56) 109.4693 ? . . .
H(60) C(40) H(58) 109.4742 ? . . .
H(59) C(40) H(58) 109.4736 ? . . .
H(60) C(40) H(59) 109.4868 ? . . .
C(41) C(46) H(63) 108.5809 ? . . .
C(41) C(46) H(61) 110.1214 ? . . .
C(41) C(46) H(62) 109.6983 ? . . .
C(42) C(47) H(66) 109.1430 ? . . .
C(42) C(47) H(65) 109.8329 ? . . .
C(42) C(47) H(64) 109.4420 ? . . .
C(43) C(48) H(69) 109.5388 ? . . .
C(43) C(48) H(67) 108.8897 ? . . .
C(43) C(48) H(68) 109.9857 ? . . .
C(44) C(49) H(72) 109.1870 ? . . .
C(44) C(49) H(70) 109.1857 ? . . .
C(44) C(49) H(71) 110.0442 ? . . .
C(45) C(50) H(75) 109.0869 ? . . .
C(45) C(50) H(73) 109.8970 ? . . .
C(45) C(50) H(74) 109.4259 ? . . .
H(63) C(46) H(61) 109.4711 ? . . .
H(62) C(46) H(61) 109.4827 ? . . .
H(63) C(46) H(62) 109.4688 ? . . .
H(66) C(47) H(64) 109.4697 ? . . .
H(65) C(47) H(64) 109.4779 ? . . .
H(66) C(47) H(65) 109.4611 ? . . .
H(69) C(48) H(67) 109.4810 ? . . .
H(68) C(48) H(67) 109.4594 ? . . .
H(69) C(48) H(68) 109.4709 ? . . .
H(72) C(49) H(70) 109.4701 ? . . .
H(71) C(49) H(70) 109.4689 ? . . .
H(72) C(49) H(71) 109.4699 ? . . .
H(75) C(50) H(73) 109.4685 ? . . .
H(74) C(50) H(73) 109.4763 ? . . .
H(75) C(50) H(74) 109.4716 ? . . .
C(61) C(62) H(76) 119.0327 ? . . .
C(61) C(66) H(80) 118.9026 ? . . .
C(62) C(63) H(77) 121.0854 ? . . .
H(76) C(62) C(63) 120.6379 ? . . .
H(77) C(63) C(64) 120.6663 ? . . .
C(63) C(64) H(78) 119.3549 ? . . .
C(64) C(65) H(79) 120.7875 ? . . .
H(78) C(64) C(65) 118.3753 ? . . .
C(65) C(66) H(80) 121.2448 ? . . .
H(79) C(65) C(66) 119.9449 ? . . .
C(67) C(68) H(81) 119.6635 ? . . .
C(67) C(72) H(85) 119.0958 ? . . .
H(81) C(68) C(69) 119.9661 ? . . .
C(68) C(69) H(82) 119.1373 ? . . .
H(82) C(69) C(70) 119.4779 ? . . .
C(69) C(70) H(83) 120.0960 ? . . .
C(70) C(71) H(84) 119.7438 ? . . .
H(83) C(70) C(71) 120.7565 ? . . .
C(71) C(72) H(85) 119.3712 ? . . .
H(84) C(71) C(72) 120.8227 ? . . .
C(73) C(74) H(86) 119.6471 ? . . .
C(73) C(78) H(90) 118.1168 ? . . .
H(86) C(74) C(75) 121.4652 ? . . .
C(74) C(75) H(87) 118.2973 ? . . .
H(87) C(75) C(76) 119.1418 ? . . .
C(75) C(76) H(88) 119.9688 ? . . .
C(76) C(77) H(89) 120.5085 ? . . .
H(88) C(76) C(77) 120.6210 ? . . .
C(77) C(78) H(90) 119.9609 ? . . .
H(89) C(77) C(78) 120.8842 ? . . .
C(79) C(80) H(91) 120.5269 ? . . .
C(79) C(84) H(95) 118.5996 ? . . .
H(91) C(80) C(81) 121.4711 ? . . .
C(80) C(81) H(92) 118.9769 ? . . .
H(92) C(81) C(82) 119.7844 ? . . .
C(81) C(82) H(93) 120.0565 ? . . .
C(82) C(83) H(94) 119.5343 ? . . .
H(93) C(82) C(83) 121.6269 ? . . .
C(83) C(84) H(95) 119.7351 ? . . .
H(94) C(83) C(84) 119.6445 ? . . .
C(85) C(86) H(96) 119.0400 ? . . .
C(85) C(90) H(100) 118.9629 ? . . .
H(96) C(86) C(87) 120.2158 ? . . .
C(86) C(87) H(97) 120.7457 ? . . .
H(97) C(87) C(88) 118.3010 ? . . .
C(87) C(88) H(98) 121.2245 ? . . .
C(88) C(89) H(99) 119.7936 ? . . .
H(98) C(88) C(89) 118.3294 ? . . .
C(89) C(90) H(100) 120.5956 ? . . .
H(99) C(89) C(90) 120.1326 ? . . .
C(91) C(92) H(101) 120.2898 ? . . .
C(91) C(96) H(105) 120.6298 ? . . .
H(101) C(92) C(93) 119.7267 ? . . .
C(92) C(93) H(102) 120.8891 ? . . .
H(102) C(93) C(94) 118.4962 ? . . .
C(93) C(94) H(103) 119.0784 ? . . .
C(94) C(95) H(104) 119.8021 ? . . .
H(103) C(94) C(95) 119.4150 ? . . .
C(95) C(96) H(105) 120.5559 ? . . .
H(104) C(95) C(96) 121.5382 ? . . .

loop_
_geom_bond_atom_site_label_1
_geom_bond_atom_site_label_2
_geom_bond_distance
_geom_bond_publ_flag
_geom_bond_site_symmetry_1
_geom_bond_site_symmetry_2
Pd(1) Pd(2) 2.655(1) ? . .
Pd(1) Ru(2) 2.9659(9) ? . .
Pd(1) S(9) 2.310(2) ? . .
Pd(1) S(11) 2.245(3) ? . .
Pd(1) P(1) 2.348(2) ? . .
Pd(2) S(10) 2.290(2) ? . .
Pd(2) S(11) 2.232(2) ? . .
Pd(2) P(2) 2.328(3) ? . .
Ru(1) Mo(1) 2.913(1) ? . .
Ru(1) Mo(2) 2.895(2) ? . .
Ru(1) Mo(3) 2.888(1) ? . .
Ru(1) S(1) 2.365(3) ? . .
Ru(1) S(2) 2.365(3) ? . .
Ru(1) S(3) 2.296(3) ? . .
Ru(1) S(9) 2.360(2) ? . .
Ru(1) S(10) 2.377(3) ? . .
Ru(2) Mo(4) 2.944(1) ? . .
Ru(2) Mo(5) 2.865(1) ? . .
Ru(2) Mo(6) 2.867(1) ? . .
Ru(2) S(5) 2.374(2) ? . .
Ru(2) S(6) 2.368(4) ? . .
Ru(2) S(7) 2.298(2) ? . .
Ru(2) S(9) 2.361(3) ? . .
Ru(2) S(10) 2.384(2) ? . .
Mo(1) Mo(2) 2.850(1) ? . .
Mo(1) Mo(3) 2.855(1) ? . .
Mo(1) S(1) 2.317(3) ? . .
Mo(1) S(2) 2.326(3) ? . .
Mo(1) S(4) 2.325(3) ? . .
Mo(1) C(1) 2.361(9) ? . .
Mo(1) C(2) 2.358(9) ? . .
Mo(1) C(3) 2.36(1) ? . .
Mo(1) C(4) 2.34(1) ? . .
Mo(1) C(5) 2.33(1) ? . .
Mo(2) Mo(3) 2.863(1) ? . .
Mo(2) S(1) 2.332(3) ? . .
Mo(2) S(3) 2.334(3) ? . .
Mo(2) S(4) 2.320(3) ? . .
Mo(2) C(11) 2.36(2) ? . .
Mo(2) C(12) 2.35(2) ? . .
Mo(2) C(13) 2.34(2) ? . .
Mo(2) C(14) 2.39(1) ? . .
Mo(2) C(15) 2.36(1) ? . .
Mo(3) S(2) 2.326(3) ? . .
Mo(3) S(3) 2.330(3) ? . .
Mo(3) S(4) 2.318(4) ? . .
Mo(3) C(21) 2.36(1) ? . .
Mo(3) C(22) 2.34(1) ? . .
Mo(3) C(23) 2.37(1) ? . .
Mo(3) C(24) 2.36(1) ? . .
Mo(3) C(25) 2.37(1) ? . .
Mo(4) Mo(5) 2.843(1) ? . .
Mo(4) Mo(6) 2.847(1) ? . .
Mo(4) S(5) 2.316(3) ? . .
Mo(4) S(6) 2.332(3) ? . .
Mo(4) S(8) 2.332(2) ? . .
Mo(4) C(31) 2.36(1) ? . .
Mo(4) C(32) 2.39(1) ? . .
Mo(4) C(33) 2.33(1) ? . .
Mo(4) C(34) 2.34(1) ? . .
Mo(4) C(35) 2.38(1) ? . .
Mo(5) Mo(6) 2.876(1) ? . .
Mo(5) S(5) 2.330(2) ? . .
Mo(5) S(7) 2.323(2) ? . .
Mo(5) S(8) 2.316(3) ? . .
Mo(5) C(41) 2.35(1) ? . .
Mo(5) C(42) 2.36(1) ? . .
Mo(5) C(43) 2.36(1) ? . .
Mo(5) C(44) 2.35(1) ? . .
Mo(5) C(45) 2.36(1) ? . .
Mo(6) S(6) 2.334(2) ? . .
Mo(6) S(7) 2.319(3) ? . .
Mo(6) S(8) 2.319(3) ? . .
Mo(6) C(51) 2.35(2) ? . .
Mo(6) C(52) 2.40(2) ? . .
Mo(6) C(53) 2.34(2) ? . .
Mo(6) C(54) 2.37(3) ? . .
Mo(6) C(55) 2.36(2) ? . .
Mo(6) C(101) 2.36(1) ? . .
Mo(6) C(102) 2.35(1) ? . .
Mo(6) C(103) 2.37(2) ? . .
Mo(6) C(104) 2.35(2) ? . .
Mo(6) C(105) 2.36(2) ? . .
Cl(1) C(111) 1.67(3) ? . .
Cl(2) C(111) 1.73(3) ? . .
Cl(3) C(111) 1.69(3) ? . .
Cl(4) C(112) 1.65(3) ? . .
Cl(5) C(112) 1.73(3) ? . .
Cl(6) C(112) 1.60(5) ? . .
Cl(7) C(113) 2.08(5) ? . .
Cl(8) C(113) 1.85(5) ? . .
Cl(9) C(113) 1.37(7) ? . .
Cl(10) C(113) 1.67(5) ? . .
Cl(11) C(114) 1.41(5) ? . .
Cl(12) C(114) 1.49(6) ? . .
Cl(13) C(115) 1.72(5) ? . .
Cl(14) C(115) 1.85(5) ? . .
Cl(15) C(116) 1.82(5) ? . .
Cl(16) C(116) 1.78(4) ? . .
Cl(17) C(117) 1.72(8) ? . .
Cl(18) C(117) 1.7(2) ? . .
Cl(19) C(118) 1.90(9) ? . .
Cl(19) C(119) 1.94(7) ? . .
Cl(20) C(118) 1.60(7) ? . .
Cl(20) C(119) 1.40(7) ? . .
Cl(21) C(122) 1.71(9) ? . .
Cl(22) C(122) 1.71(5) ? . .
Cl(25) C(123) 1.70(7) ? . .
Cl(26) C(123) 1.67(7) ? . .
Cl(27) C(124) 1.70(6) ? . .
Cl(28) C(124) 1.70(9) ? . .
P(1) C(61) 1.84(1) ? . .
P(1) C(67) 1.85(1) ? . .
P(1) C(73) 1.86(1) ? . .
P(2) C(79) 1.84(1) ? . .
P(2) C(85) 1.79(1) ? . .
P(2) C(91) 1.84(1) ? . .
P(3) F(1) 1.58(2) ? . .
P(3) F(2) 1.48(2) ? . .
P(3) F(3) 1.55(2) ? . .
P(3) F(4) 1.57(2) ? . .
P(3) F(5) 1.45(2) ? . .
P(3) F(6) 1.56(1) ? . .
P(4) P(126) 0.20(2) ? . .
P(4) F(7) 1.57(3) ? . .
P(4) F(8) 1.54(3) ? . .
P(4) F(9) 1.54(3) ? . .
P(4) F(10) 1.72(3) ? . .
P(4) F(11) 1.63(4) ? . .
P(4) F(12) 1.58(4) ? . .
P(126) F(127) 1.53(4) ? . .
P(126) F(128) 1.53(2) ? . .
P(126) F(129) 1.53(3) ? . .
P(126) F(130) 1.53(3) ? . .
P(126) F(131) 1.53(2) ? . .
P(126) F(132) 1.53(3) ? . .
C(1) C(2) 1.42(2) ? . .
C(1) C(5) 1.39(2) ? . .
C(1) C(6) 1.51(2) ? . .
C(2) C(3) 1.41(1) ? . .
C(2) C(7) 1.47(2) ? . .
C(3) C(4) 1.40(2) ? . .
C(3) C(8) 1.54(2) ? . .
C(4) C(5) 1.42(2) ? . .
C(4) C(9) 1.50(2) ? . .
C(5) C(10) 1.49(3) ? . .
C(11) C(12) 1.37(2) ? . .
C(11) C(15) 1.40(2) ? . .
C(11) C(16) 1.51(2) ? . .
C(12) C(13) 1.43(2) ? . .
C(12) C(17) 1.51(3) ? . .
C(13) C(14) 1.41(2) ? . .
C(13) C(18) 1.48(2) ? . .
C(14) C(15) 1.39(2) ? . .
C(14) C(19) 1.49(2) ? . .
C(15) C(20) 1.49(2) ? . .
C(21) C(22) 1.45(2) ? . .
C(21) C(25) 1.51(3) ? . .
C(21) C(26) 1.49(3) ? . .
C(22) C(23) 1.38(3) ? . .
C(22) C(27) 1.46(3) ? . .
C(23) C(24) 1.30(2) ? . .
C(23) C(28) 1.52(2) ? . .
C(24) C(25) 1.37(3) ? . .
C(24) C(29) 1.51(3) ? . .
C(25) C(30) 1.45(2) ? . .
C(31) C(32) 1.41(2) ? . .
C(31) C(35) 1.40(2) ? . .
C(31) C(36) 1.51(2) ? . .
C(32) C(33) 1.40(2) ? . .
C(32) C(37) 1.49(2) ? . .
C(33) C(34) 1.44(2) ? . .
C(33) C(38) 1.48(2) ? . .
C(34) C(35) 1.41(2) ? . .
C(34) C(39) 1.52(2) ? . .
C(35) C(40) 1.48(2) ? . .
C(41) C(42) 1.42(1) ? . .
C(41) C(45) 1.44(1) ? . .
C(41) C(46) 1.53(2) ? . .
C(42) C(43) 1.40(2) ? . .
C(42) C(47) 1.50(1) ? . .
C(43) C(44) 1.42(1) ? . .
C(43) C(48) 1.49(2) ? . .
C(44) C(45) 1.45(2) ? . .
C(44) C(49) 1.50(2) ? . .
C(45) C(50) 1.46(1) ? . .
C(51) C(52) 1.50(3) ? . .
C(51) C(55) 1.41(3) ? . .
C(51) C(56) 1.56(3) ? . .
C(52) C(53) 1.44(3) ? . .
C(52) C(57) 1.47(4) ? . .
C(53) C(54) 1.35(4) ? . .
C(53) C(58) 1.60(3) ? . .
C(54) C(55) 1.41(3) ? . .
C(54) C(59) 1.61(4) ? . .
C(55) C(60) 1.61(4) ? . .
C(61) C(62) 1.36(2) ? . .
C(61) C(66) 1.38(2) ? . .
C(62) C(63) 1.43(2) ? . .
C(63) C(64) 1.36(3) ? . .
C(64) C(65) 1.36(3) ? . .
C(65) C(66) 1.41(2) ? . .
C(67) C(68) 1.35(2) ? . .
C(67) C(72) 1.38(1) ? . .
C(68) C(69) 1.40(2) ? . .
C(69) C(70) 1.33(2) ? . .
C(70) C(71) 1.39(3) ? . .
C(71) C(72) 1.38(2) ? . .
C(73) C(74) 1.38(2) ? . .
C(73) C(78) 1.35(2) ? . .
C(74) C(75) 1.38(2) ? . .
C(75) C(76) 1.34(2) ? . .
C(76) C(77) 1.36(2) ? . .
C(77) C(78) 1.40(2) ? . .
C(79) C(80) 1.37(1) ? . .
C(79) C(84) 1.34(2) ? . .
C(80) C(81) 1.40(2) ? . .
C(81) C(82) 1.38(2) ? . .
C(82) C(81) 1.38(2) ? . .
C(82) C(83) 1.35(2) ? . .
C(83) C(82) 1.35(2) ? . .
C(83) C(84) 1.36(2) ? . .
C(85) C(86) 1.38(2) ? . .
C(85) C(90) 1.37(2) ? . .
C(86) C(87) 1.42(2) ? . .
C(87) C(88) 1.32(3) ? . .
C(88) C(89) 1.34(3) ? . .
C(89) C(90) 1.44(2) ? . .
C(91) C(92) 1.40(2) ? . .
C(91) C(96) 1.33(2) ? . .
C(92) C(93) 1.36(2) ? . .
C(93) C(94) 1.30(3) ? . .
C(94) C(95) 1.34(3) ? . .
C(95) C(96) 1.43(3) ? . .
C(101) C(102) 1.42(2) ? . .
C(101) C(105) 1.43(3) ? . .
C(101) C(106) 1.52(3) ? . .
C(102) C(101) 1.42(2) ? . .
C(102) C(103) 1.45(3) ? . .
C(102) C(107) 1.51(4) ? . .
C(103) C(102) 1.45(3) ? . .
C(103) C(104) 1.41(2) ? . .
C(103) C(108) 1.50(3) ? . .
C(104) C(105) 1.45(2) ? . .
C(104) C(109) 1.52(4) ? . .
C(105) C(110) 1.51(3) ? . .
C(6) H(1) 0.9501 ? . .
C(6) H(2) 0.9500 ? . .
C(6) H(3) 0.9500 ? . .
C(7) H(4) 0.9501 ? . .
C(7) H(5) 0.9500 ? . .
C(7) H(6) 0.9500 ? . .
C(8) H(7) 0.9500 ? . .
C(8) H(8) 0.9500 ? . .
C(8) H(9) 0.9500 ? . .
C(9) H(10) 0.9501 ? . .
C(9) H(11) 0.9501 ? . .
C(9) H(12) 0.9499 ? . .
C(10) H(13) 0.9500 ? . .
C(10) H(14) 0.9501 ? . .
C(10) H(15) 0.9500 ? . .
C(16) H(16) 0.9500 ? . .
C(16) H(17) 0.9501 ? . .
C(16) H(18) 0.9501 ? . .
C(17) H(19) 0.9500 ? . .
C(17) H(20) 0.9499 ? . .
C(17) H(21) 0.9500 ? . .
C(18) H(22) 0.9499 ? . .
C(18) H(23) 0.9502 ? . .
C(18) H(24) 0.9499 ? . .
C(19) H(25) 0.9499 ? . .
C(19) H(26) 0.9500 ? . .
C(19) H(27) 0.9500 ? . .
C(20) H(28) 0.9501 ? . .
C(20) H(29) 0.9499 ? . .
C(20) H(30) 0.9501 ? . .
C(26) H(31) 0.9499 ? . .
C(26) H(32) 0.9500 ? . .
C(26) H(33) 0.9499 ? . .
C(27) H(34) 0.9502 ? . .
C(27) H(35) 0.9500 ? . .
C(27) H(36) 0.9501 ? . .
C(28) H(37) 0.9499 ? . .
C(28) H(38) 0.9500 ? . .
C(28) H(39) 0.9500 ? . .
C(29) H(40) 0.9500 ? . .
C(29) H(41) 0.9501 ? . .
C(29) H(42) 0.9498 ? . .
C(30) H(43) 0.9500 ? . .
C(30) H(44) 0.9500 ? . .
C(30) H(45) 0.9500 ? . .
C(36) H(46) 0.9500 ? . .
C(36) H(47) 0.9500 ? . .
C(36) H(48) 0.9500 ? . .
C(37) H(49) 0.9501 ? . .
C(37) H(50) 0.9500 ? . .
C(37) H(51) 0.9501 ? . .
C(38) H(52) 0.9499 ? . .
C(38) H(53) 0.9500 ? . .
C(38) H(54) 0.9499 ? . .
C(39) H(55) 0.9501 ? . .
C(39) H(56) 0.9499 ? . .
C(39) H(57) 0.9499 ? . .
C(40) H(58) 0.9500 ? . .
C(40) H(59) 0.9498 ? . .
C(40) H(60) 0.9500 ? . .
C(46) H(61) 0.9500 ? . .
C(46) H(62) 0.9499 ? . .
C(46) H(63) 0.9500 ? . .
C(47) H(64) 0.9500 ? . .
C(47) H(65) 0.9500 ? . .
C(47) H(66) 0.9499 ? . .
C(48) H(67) 0.9500 ? . .
C(48) H(68) 0.9502 ? . .
C(48) H(69) 0.9500 ? . .
C(49) H(70) 0.9500 ? . .
C(49) H(71) 0.9501 ? . .
C(49) H(72) 0.9501 ? . .
C(50) H(73) 0.9500 ? . .
C(50) H(74) 0.9500 ? . .
C(50) H(75) 0.9499 ? . .
C(62) H(76) 0.9499 ? . .
C(63) H(77) 0.9500 ? . .
C(64) H(78) 0.9498 ? . .
C(65) H(79) 0.9500 ? . .
C(66) H(80) 0.9500 ? . .
C(68) H(81) 0.9500 ? . .
C(69) H(82) 0.9500 ? . .
C(70) H(83) 0.9500 ? . .
C(71) H(84) 0.9499 ? . .
C(72) H(85) 0.9501 ? . .
C(74) H(86) 0.9500 ? . .
C(75) H(87) 0.9501 ? . .
C(76) H(88) 0.9500 ? . .
C(77) H(89) 0.9500 ? . .
C(78) H(90) 0.9499 ? . .
C(80) H(91) 0.9499 ? . .
C(81) H(92) 0.9500 ? . .
C(82) H(93) 0.9500 ? . .
C(83) H(94) 0.9500 ? . .
C(84) H(95) 0.9501 ? . .
C(86) H(96) 0.9500 ? . .
C(87) H(97) 0.9500 ? . .
C(88) H(98) 0.9500 ? . .
C(89) H(99) 0.9499 ? . .
C(90) H(100) 0.9500 ? . .
C(92) H(101) 0.9500 ? . .
C(93) H(102) 0.9500 ? . .
C(94) H(103) 0.9501 ? . .
C(95) H(104) 0.9500 ? . .
C(96) H(105) 0.9499 ? . .

loop_
_geom_contact_atom_site_label_1
_geom_contact_atom_site_label_2
_geom_contact_distance
_geom_contact_publ_flag
_geom_contact_site_symmetry_1
_geom_contact_site_symmetry_2
Pd(1) Ru(1) 3.057(1) ? . .
Pd(1) S(1) 3.489(4) ? . .
Pd(1) S(5) 3.451(3) ? . .
Pd(2) Ru(1) 3.057(1) ? . .
Pd(2) Ru(2) 3.0436(9) ? . .
Pd(2) S(2) 3.434(3) ? . .
Pd(2) S(6) 3.415(3) ? . .
Ru(1) Ru(2) 3.500(1) ? . .
S(1) S(9) 3.192(4) ? . .
S(2) S(10) 3.262(4) ? . .
S(3) S(9) 3.367(3) ? . .
S(3) S(10) 3.346(5) ? . .
S(5) S(6) 3.599(4) ? . .
S(5) S(9) 3.204(4) ? . .
S(6) S(10) 3.329(4) ? . .
S(7) S(8) 3.585(4) ? . .
S(7) S(9) 3.377(3) ? . .
S(7) S(10) 3.230(3) ? . .
S(9) S(10) 3.174(4) ? . .
